data_7711102
loop_
_publ_author_name
'Okuda, Jun'
'Okumura, Akira'
'Ghana, Priyabrata'
'Fink, Fabian'
'Schmidt, Regina'
'Hoffmann, Alexander'
'Spaniol, Thomas Paul'
'Herres-Pawlis, Sonja'

_publ_section_title
;
 Formate Complexes of Tri- and Tetravalent Titanium Supported by a
 Tris(phenolato)amine Ligand
;
_journal_name_full 'Dalton Transactions'
_journal_paper_doi 10.1039/D2DT01739C
_journal_year 2022
_chemical_formula_moiety 'C91 H133 N2 O8 Ti2, 11(C6 D6)'
_chemical_formula_sum 'C157 H133 D66 N2 O8 Ti2'
_chemical_formula_weight 2404.38
_chemical_properties_physical Air-sensitive,Moisture-sensitive,Oxygen-sensitive
_space_group_crystal_system trigonal
_space_group_IT_number 144
_space_group_name_Hall 'P 31'
_space_group_name_H-M_alt 'P 31'
_atom_sites_solution_hydrogens geom
_audit_creation_date 2022-03-10
_audit_creation_method
;
Olex2 1.2
(compiled 2018.05.29 svn.r3508 for OlexSys, GUI svn.r5506)
;
_audit_update_record
;
2022-06-01 deposited with the CCDC.	2022-08-31 downloaded from the CCDC.
;
_cell_angle_alpha 90
_cell_angle_beta 90
_cell_angle_gamma 120
_cell_formula_units_Z 3
_cell_length_a 17.598(3)
_cell_length_b 17.598(3)
_cell_length_c 39.046(8)
_cell_measurement_reflns_used 166358
_cell_measurement_temperature 100
_cell_measurement_theta_max 71.51
_cell_measurement_theta_min 2.90
_cell_volume 10472(3)
_computing_cell_refinement
;
X-Area Recipe 1.36.0.0 (STOE, 2020)
;
_computing_data_collection
;
X-Area Pilatus3_SV 1.31.170.0 (STOE, 2020)
;
_computing_data_reduction
;
X-Area Integrate 1.78.3.0 (STOE, 2020)
X-Area LANA 1.83.8.0 (STOE, 2020)
;
_computing_molecular_graphics 'Olex2 (Dolomanov et al., 2009)'
_computing_publication_material 'Olex2 (Dolomanov et al., 2009)'
_computing_structure_refinement 'ShelXL (Sheldrick, 2015)'
_computing_structure_solution 'SHELXT 2014/4 (Sheldrick, 2014)'
_diffrn_ambient_temperature 100
_diffrn_detector Pilatus200K
_diffrn_detector_area_resol_mean 5.81
_diffrn_detector_type 'DECTRIS PILATUS 200K'
_diffrn_measured_fraction_theta_full 1.000
_diffrn_measured_fraction_theta_max 0.996
_diffrn_measurement_details
;
 5558 frames, detector distance = 60 mm
;
_diffrn_measurement_device 'Eulerian 4-circle diffractometer'
_diffrn_measurement_device_type 'STOE STADIVARI'
_diffrn_measurement_method 'rotation method, \w scans'
_diffrn_radiation_collimation '0.5 mm diameter'
_diffrn_radiation_monochromator 'Graded multilayer mirror'
_diffrn_radiation_polarisn_norm 270
_diffrn_radiation_probe x-ray
_diffrn_radiation_type CuK\a
_diffrn_radiation_wavelength 1.54178
_diffrn_reflns_av_R_equivalents 0.0429
_diffrn_reflns_av_unetI/netI 0.0334
_diffrn_reflns_Laue_measured_fraction_full 1.000
_diffrn_reflns_Laue_measured_fraction_max 0.996
_diffrn_reflns_limit_h_max 17
_diffrn_reflns_limit_h_min -21
_diffrn_reflns_limit_k_max 20
_diffrn_reflns_limit_k_min -21
_diffrn_reflns_limit_l_max 43
_diffrn_reflns_limit_l_min -47
_diffrn_reflns_number 187957
_diffrn_reflns_point_group_measured_fraction_full 1.000
_diffrn_reflns_point_group_measured_fraction_max 0.996
_diffrn_reflns_theta_full 67.679
_diffrn_reflns_theta_max 70.925
_diffrn_reflns_theta_min 2.899
_diffrn_source 'GeniX 3D HF Cu'
_diffrn_source_current 0.600
_diffrn_source_power 0.030
_diffrn_source_voltage 50
_exptl_absorpt_coefficient_mu 1.399
_exptl_absorpt_correction_T_max 0.4067
_exptl_absorpt_correction_T_min 0.2032
_exptl_absorpt_correction_type multi-scan
_exptl_absorpt_process_details
;
STOE X-Red32, absorption correction by Gaussian integration, analogous to
P. Coppens in: F. R. Ahmed (Editor), "Crystallographic Computing", Munksgaard,
Copenhagen (1970), 255 - 270. Afterwards scaling of reflection intensities was
performed within STOE LANA. J. Koziskova, F. Hahn, J. Richter, J. Kozisek, Acta
Chimica Slovaca, vol. 9, no. 2, 2016, pp. 136 - 140.
Finally a spherical absorption correction was done within STOE LANA.
;
_exptl_crystal_colour 'Dark Yellow'
_exptl_crystal_density_diffrn 1.144
_exptl_crystal_description Block
_exptl_crystal_F_000 3789
_exptl_crystal_recrystallization_method 'Re-crystallisation from solvent: benzene'
_exptl_crystal_size_max 0.39
_exptl_crystal_size_mid 0.33
_exptl_crystal_size_min 0.24
_refine_diff_density_max 0.413
_refine_diff_density_min -0.315
_refine_diff_density_rms 0.034
_refine_ls_abs_structure_details
;
 Refined as an inversion twin.
;
_refine_ls_abs_structure_Flack 0.358(4)
_refine_ls_extinction_method none
_refine_ls_goodness_of_fit_ref 0.990
_refine_ls_hydrogen_treatment constr
_refine_ls_matrix_type full
_refine_ls_number_parameters 1844
_refine_ls_number_reflns 25795
_refine_ls_number_restraints 626
_refine_ls_restrained_S_all 0.994
_refine_ls_R_factor_all 0.0485
_refine_ls_R_factor_gt 0.0419
_refine_ls_shift/su_max 0.001
_refine_ls_shift/su_mean 0.000
_refine_ls_structure_factor_coef Fsqd
_refine_ls_weighting_details 'w=1/[\s^2^(Fo^2^)+(0.0758P)^2^] where P=(Fo^2^+2Fc^2^)/3'
_refine_ls_weighting_scheme calc
_refine_ls_wR_factor_gt 0.1054
_refine_ls_wR_factor_ref 0.1080
_reflns_Friedel_coverage 1.000
_reflns_Friedel_fraction_full 1.000
_reflns_Friedel_fraction_max 0.996
_reflns_number_gt 22483
_reflns_number_total 25795
_reflns_threshold_expression 'I > 2\s(I)'
_cod_data_source_file d2dt01739c2.cif
_cod_data_source_block 7
_cod_original_cell_volume 10472(4)
_cod_database_code 7711102
_shelx_shelxl_version_number 2018/1
_shelx_space_group_comment
;
The symmetry employed for this shelxl refinement is uniquely defined
by the following loop, which should always be used as a source of
symmetry information in preference to the above space-group names.
They are only intended as comments.
;
_shelx_estimated_absorpt_t_max 0.730
_shelx_estimated_absorpt_t_min 0.612
_olex2_refinement_description
;
1. Twinned data refinement
 Scales: 0.642(4)
 0.358(4)
2. Fixed Uiso
 At 1.2 times of:
  All C(H) groups, {H15A,H15B,H15C} of C15, All C(H,H) groups
 At 1.5 times of:
  {H13A,H13B,H13C} of C13, {H11A,H11B,H11C} of C11, {H24A,H24B,H24C} of C24,
  {H26A,H26B,H26C} of C26, {H10A,H10B,H10C} of C10, {H9A,H9B,H9C} of C9, {H14A,
  H14B,H14C} of C14, {H25A,H25B,H25C} of C25, {H29A,H29B,H29C} of C29, {H28A,
  H28B,H28C} of C28, {H56A,H56B,H56C} of C56, {H39A,H39B,H39C} of C39, {H40A,
  H40B,H40C} of C40, {H44A,H44B,H44C} of C44, {H30A,H30B,H30C} of C30, {H41A,
  H41B,H41C} of C41, {H54A,H54B,H54C} of C54, {H55A,H55B,H55C} of C55, {H45A,
  H45B,H45C} of C45, {H43A,H43B,H43C} of C43, {H59A,H59B,H59C} of C59, {H69A,
  H69B,H69C} of C69, {H70A,H70B,H70C} of C70, {H60A,H60B,H60C} of C60, {H73A,
  H73B,H73C} of C73, {H58A,H58B,H58C} of C58, {H74A,H74B,H74C} of C74, {H75A,
  H75B,H75C} of C75, {H71A,H71B,H71C} of C71, {H89A,H89B,H89C} of C89, {H90A,
  H90B,H90C} of C90, {H88A,H88B,H88C} of C88, {H84A,H84B,H84C} of C84, {H86A,
  H86B,H86C} of C86, {H85A,H85B,H85C} of C85
3. Restrained distances
 C147-C149
 -2.2 with sigma of 0.02
 C146-C150
 -2.2 with sigma of 0.02
 C154-C155
 1.4 with sigma of 0.02
 C134-C135 \\sim C135-C136 \\sim C136-C137 \\sim C137-C138 \\sim C138-C139
\\sim C139-C134
 with sigma of 0.02
 C140-C141 \\sim C141-C142 \\sim C142-C143 \\sim C143-C144 \\sim C144-C145
\\sim C145-C140
 with sigma of 0.02
 C152-C153 \\sim C153-C154 \\sim C154-C155 \\sim C155-C156 \\sim C156-C157
\\sim C157-C152
 with sigma of 0.02
 C146-C147 \\sim C147-C148 \\sim C148-C149 \\sim C149-C150 \\sim C150-C151
\\sim C151-C146
 with sigma of 0.02
 C158-C159 \\sim C159-C160 \\sim C160-C161 \\sim C161-C162 \\sim C162-C163
\\sim C163-C158
 with sigma of 0.02
 C164-C165 \\sim C165-C166 \\sim C166-C167 \\sim C167-C168 \\sim C168-C169
\\sim C169-C164
 with sigma of 0.02
4. Uiso/Uaniso restraints and constraints
C146 \\sim C147 \\sim C148 \\sim C149 \\sim C150 \\sim C151 \\sim C152 \\sim
C153 \\sim C154 \\sim C155 \\sim C156 \\sim C157: within 2A with sigma of 0.01
and sigma for terminal atoms of 0.02
C176 \\sim C177 \\sim C178 \\sim C179 \\sim C180 \\sim C181 \\sim C182 \\sim
C183 \\sim C184 \\sim C185 \\sim C186 \\sim C187: within 2A with sigma of 0.01
and sigma for terminal atoms of 0.02
C122 \\sim C123 \\sim C124 \\sim C125 \\sim C126 \\sim C127 \\sim C128 \\sim
C129 \\sim C130 \\sim C131 \\sim C132 \\sim C133: within 2A with sigma of 0.01
and sigma for terminal atoms of 0.02
5. Others
 Sof(C1B)=Sof(H1B)=1-FVAR(1)
 Sof(C1A)=Sof(H1A)=FVAR(1)
 Sof(C128)=Sof(D128)=Sof(C129)=Sof(D129)=Sof(C130)=Sof(D130)=Sof(C131)=
 Sof(D131)=Sof(C132)=Sof(D132)=Sof(C133)=Sof(D133)=1-FVAR(2)
 Sof(C122)=Sof(D122)=Sof(C123)=Sof(D123)=Sof(C124)=Sof(D124)=Sof(C125)=
 Sof(D125)=Sof(C126)=Sof(D126)=Sof(C127)=Sof(D127)=FVAR(2)
 Sof(C140)=Sof(D140)=Sof(C141)=Sof(D141)=Sof(C142)=Sof(D142)=Sof(C143)=
 Sof(D143)=Sof(C144)=Sof(D144)=Sof(C145)=Sof(D145)=1-FVAR(3)
 Sof(C134)=Sof(D134)=Sof(C135)=Sof(D135)=Sof(C136)=Sof(D136)=Sof(C137)=
 Sof(D137)=Sof(C138)=Sof(D138)=Sof(C139)=Sof(D139)=FVAR(3)
 Sof(C152)=Sof(D152)=Sof(C153)=Sof(D153)=Sof(C154)=Sof(D154)=Sof(C155)=
 Sof(D155)=Sof(C156)=Sof(D156)=Sof(C157)=Sof(D157)=1-FVAR(4)
 Sof(C146)=Sof(D146)=Sof(C147)=Sof(D147)=Sof(C148)=Sof(D148)=Sof(C149)=
 Sof(D149)=Sof(C150)=Sof(D150)=Sof(C151)=Sof(D151)=FVAR(4)
 Sof(C164)=Sof(D164)=Sof(C165)=Sof(D165)=Sof(C166)=Sof(D166)=Sof(C167)=
 Sof(D167)=Sof(C168)=Sof(D168)=Sof(C169)=Sof(D169)=1-FVAR(5)
 Sof(C158)=Sof(D158)=Sof(C159)=Sof(D159)=Sof(C160)=Sof(D160)=Sof(C161)=
 Sof(D161)=Sof(C162)=Sof(D162)=Sof(C163)=Sof(D163)=FVAR(5)
 Sof(C182)=Sof(D182)=Sof(C183)=Sof(D183)=Sof(C184)=Sof(D184)=Sof(C185)=
 Sof(D185)=Sof(C186)=Sof(D186)=Sof(C187)=Sof(D187)=1-FVAR(6)
 Sof(C176)=Sof(D176)=Sof(C177)=Sof(D177)=Sof(C178)=Sof(D178)=Sof(C179)=
 Sof(D179)=Sof(C180)=Sof(D180)=Sof(C181)=Sof(D181)=FVAR(6)
6.a Secondary CH2 refined with riding coordinates:
 C16(H16A,H16B), C31(H31A,H31B), C46(H46A,H46B), C61(H61A,H61B), C76(H76A,
 H76B), C91(H91A,H91B)
6.b Aromatic/amide H refined with riding coordinates:
 C1A(H1A), C1B(H1B), C4(H4), C6(H6), C19(H19), C21(H21), C34(H34), C36(H36),
 C49(H49), C51(H51), C64(H64), C66(H66), C79(H79), C81(H81), C92(D92), C93(D93),
  C94(D94), C95(D95), C96(D96), C97(D97), C98(D98), C99(D99), C100(D100),
 C101(D101), C102(D102), C103(D103), C104(D104), C105(D105), C106(D106),
 C107(D107), C108(D108), C109(D109), C110(D110), C111(D111), C112(D112),
 C113(D113), C114(D114), C115(D115), C116(D116), C117(D117), C118(D118),
 C119(D119), C120(D120), C121(D121), C122(D122), C123(D123), C124(D124),
 C125(D125), C126(D126), C127(D127), C128(D128), C129(D129), C130(D130),
 C131(D131), C132(D132), C133(D133), C134(D134), C135(D135), C136(D136),
 C137(D137), C138(D138), C139(D139), C140(D140), C141(D141), C142(D142),
 C143(D143), C144(D144), C145(D145), C146(D146), C147(D147), C148(D148),
 C149(D149), C150(D150), C151(D151), C152(D152), C153(D153), C154(D154),
 C155(D155), C156(D156), C157(D157), C158(D158), C159(D159), C160(D160),
 C161(D161), C162(D162), C163(D163), C164(D164), C165(D165), C166(D166),
 C167(D167), C168(D168), C169(D169), C170(D170), C171(D171), C172(D172),
 C173(D173), C174(D174), C175(D175), C176(D176), C177(D177), C178(D178),
 C179(D179), C180(D180), C181(D181), C182(D182), C183(D183), C184(D184),
 C185(D185), C186(D186), C187(D187)
6.c Idealised Me refined as rotating group:
 C9(H9A,H9B,H9C), C10(H10A,H10B,H10C), C11(H11A,H11B,H11C), C13(H13A,H13B,
 H13C), C14(H14A,H14B,H14C), C15(H15A,H15B,H15C), C24(H24A,H24B,H24C), C25(H25A,
 H25B,H25C), C26(H26A,H26B,H26C), C28(H28A,H28B,H28C), C29(H29A,H29B,H29C),
 C30(H30A,H30B,H30C), C39(H39A,H39B,H39C), C40(H40A,H40B,H40C), C41(H41A,H41B,
 H41C), C43(H43A,H43B,H43C), C44(H44A,H44B,H44C), C45(H45A,H45B,H45C), C54(H54A,
 H54B,H54C), C55(H55A,H55B,H55C), C56(H56A,H56B,H56C), C58(H58A,H58B,H58C),
 C59(H59A,H59B,H59C), C60(H60A,H60B,H60C), C69(H69A,H69B,H69C), C70(H70A,H70B,
 H70C), C71(H71A,H71B,H71C), C73(H73A,H73B,H73C), C74(H74A,H74B,H74C), C75(H75A,
 H75B,H75C), C84(H84A,H84B,H84C), C85(H85A,H85B,H85C), C86(H86A,H86B,H86C),
 C88(H88A,H88B,H88C), C89(H89A,H89B,H89C), C90(H90A,H90B,H90C)
;
_olex2_submission_special_instructions 'No special instructions were received'

loop_
_space_group_symop_operation_xyz
'x, y, z'
'-y, x-y, z+1/3'
'-x+y, -x, z+2/3'

loop_
_atom_site_label
_atom_site_type_symbol
_atom_site_fract_x
_atom_site_fract_y
_atom_site_fract_z
_atom_site_U_iso_or_equiv
_atom_site_adp_type
_atom_site_occupancy
_atom_site_site_symmetry_order
_atom_site_calc_flag
_atom_site_refinement_flags_posn
_atom_site_refinement_flags_adp
_atom_site_refinement_flags_occupancy
_atom_site_disorder_assembly
_atom_site_disorder_group
Ti1 Ti 0.32249(4) 0.30240(4) 0.53187(2) 0.02332(12) Uani 1 1 d . . . . .
Ti2 Ti 0.36279(4) 0.37070(4) 0.68581(2) 0.02293(12) Uani 1 1 d . . . . .
O1 O 0.32938(15) 0.31021(16) 0.58070(6) 0.0332(6) Uani 1 1 d . . . . .
O2 O 0.36003(17) 0.36320(15) 0.63280(7) 0.0353(6) Uani 1 1 d . . . . .
O3 O 0.21149(14) 0.21124(14) 0.52926(5) 0.0274(5) Uani 1 1 d . . . . .
O4 O 0.41309(15) 0.28281(15) 0.52602(5) 0.0285(5) Uani 1 1 d . . . . .
O5 O 0.33827(16) 0.41044(15) 0.52488(5) 0.0292(5) Uani 1 1 d . . . . .
O6 O 0.47900(15) 0.46267(16) 0.68570(5) 0.0320(5) Uani 1 1 d . . . . .
O7 O 0.33930(16) 0.25290(15) 0.68864(5) 0.0320(5) Uani 1 1 d . . . . .
O8 O 0.26196(16) 0.38238(17) 0.68786(5) 0.0347(5) Uani 1 1 d . . . . .
N1 N 0.31643(16) 0.29506(16) 0.47503(7) 0.0237(5) Uani 1 1 d . . . . .
N2 N 0.36852(16) 0.37594(17) 0.74181(6) 0.0242(5) Uani 1 1 d . . . . .
C1A C 0.3109(6) 0.3145(4) 0.61194(11) 0.0269(17) Uani 0.73(2) 1 d . . P A 1
H1A H 0.252576 0.275053 0.619154 0.032 Uiso 0.73(2) 1 calc R . P A 1
C1B C 0.365(2) 0.3362(15) 0.6115(5) 0.054(6) Uani 0.27(2) 1 d . . P A 2
H1B H 0.411840 0.324483 0.613797 0.065 Uiso 0.27(2) 1 calc R . P A 2
C2 C 0.1469(2) 0.1579(2) 0.50698(7) 0.0248(6) Uani 1 1 d . . . . .
C3 C 0.1737(2) 0.1509(2) 0.47392(7) 0.0258(6) Uani 1 1 d . . . . .
C4 C 0.1109(2) 0.0945(2) 0.45083(8) 0.0294(7) Uani 1 1 d . . . . .
H4 H 0.128372 0.089423 0.428318 0.035 Uiso 1 1 calc R . . . .
C5 C 0.0225(2) 0.0451(2) 0.45999(8) 0.0284(7) Uani 1 1 d . . . . .
C6 C -0.0014(2) 0.0569(2) 0.49280(8) 0.0279(6) Uani 1 1 d . . . . .
H6 H -0.061661 0.024942 0.498942 0.033 Uiso 1 1 calc R . . . .
C7 C 0.0589(2) 0.1133(2) 0.51710(8) 0.0261(6) Uani 1 1 d . . . . .
C8 C -0.0432(2) -0.0225(2) 0.43460(8) 0.0316(7) Uani 1 1 d . . . . .
C9 C -0.0227(3) -0.0974(2) 0.43134(10) 0.0402(8) Uani 1 1 d . . . . .
H9A H 0.037284 -0.073997 0.422834 0.060 Uiso 1 1 calc GR . . . .
H9B H -0.064075 -0.141550 0.415292 0.060 Uiso 1 1 calc GR . . . .
H9C H -0.028325 -0.124474 0.453828 0.060 Uiso 1 1 calc GR . . . .
C10 C -0.0349(2) 0.0205(2) 0.39951(8) 0.0364(8) Uani 1 1 d . . . . .
H10A H -0.047324 0.068710 0.401899 0.055 Uiso 1 1 calc GR . . . .
H10B H -0.076925 -0.023202 0.383500 0.055 Uiso 1 1 calc GR . . . .
H10C H 0.024803 0.043501 0.390732 0.055 Uiso 1 1 calc GR . . . .
C11 C -0.1382(2) -0.0610(2) 0.44683(9) 0.0408(8) Uani 1 1 d . . . . .
H11A H -0.146002 -0.092198 0.468501 0.061 Uiso 1 1 calc GR . . . .
H11B H -0.178115 -0.102011 0.429580 0.061 Uiso 1 1 calc GR . . . .
H11C H -0.151268 -0.013555 0.450231 0.061 Uiso 1 1 calc GR . . . .
C12 C 0.0309(2) 0.1257(2) 0.55301(7) 0.0273(7) Uani 1 1 d . . . . .
C13 C 0.0572(2) 0.2229(2) 0.55810(8) 0.0340(7) Uani 1 1 d . . . . .
H13A H 0.027709 0.239614 0.540896 0.051 Uiso 1 1 calc GR . . . .
H13B H 0.120922 0.259929 0.555584 0.051 Uiso 1 1 calc GR . . . .
H13C H 0.039742 0.230819 0.581061 0.051 Uiso 1 1 calc GR . . . .
C14 C 0.0748(2) 0.0983(3) 0.58065(8) 0.0367(8) Uani 1 1 d . . . . .
H14A H 0.138700 0.134473 0.578611 0.055 Uiso 1 1 calc GR . . . .
H14B H 0.057209 0.036421 0.577577 0.055 Uiso 1 1 calc GR . . . .
H14C H 0.056445 0.106718 0.603365 0.055 Uiso 1 1 calc GR . . . .
C15 C -0.0688(2) 0.0704(2) 0.55798(8) 0.0363(8) Uani 1 1 d . . . . .
H15A H -0.084018 0.079358 0.581192 0.044 Uiso 1 1 calc GR . . . .
H15B H -0.087649 0.008236 0.554694 0.044 Uiso 1 1 calc GR . . . .
H15C H -0.098280 0.088325 0.541239 0.044 Uiso 1 1 calc GR . . . .
C16 C 0.2692(2) 0.2006(2) 0.46422(7) 0.0265(6) Uani 1 1 d . . . . .
H16A H 0.298856 0.171066 0.474666 0.032 Uiso 1 1 calc R . . . .
H16B H 0.274026 0.197829 0.439046 0.032 Uiso 1 1 calc R . . . .
C17 C 0.4656(2) 0.2740(2) 0.50250(7) 0.0246(6) Uani 1 1 d . . . . .
C18 C 0.46193(19) 0.2997(2) 0.46901(7) 0.0248(6) Uani 1 1 d . . . . .
C19 C 0.5154(2) 0.2935(2) 0.44420(8) 0.0267(6) Uani 1 1 d . . . . .
H19 H 0.513410 0.310899 0.421335 0.032 Uiso 1 1 calc R . . . .
C20 C 0.5719(2) 0.2622(2) 0.45252(7) 0.0254(6) Uani 1 1 d . . . . .
C21 C 0.5716(2) 0.2357(2) 0.48621(8) 0.0260(6) Uani 1 1 d . . . . .
H21 H 0.608931 0.212997 0.491891 0.031 Uiso 1 1 calc R . . . .
C22 C 0.5193(2) 0.2407(2) 0.51208(7) 0.0245(6) Uani 1 1 d . . . . .
C23 C 0.6361(2) 0.2638(2) 0.42542(8) 0.0280(7) Uani 1 1 d . . . . .
C24 C 0.7074(2) 0.3596(2) 0.41922(9) 0.0405(8) Uani 1 1 d . . . . .
H24A H 0.748645 0.361737 0.401856 0.061 Uiso 1 1 calc GR . . . .
H24B H 0.738999 0.385165 0.440632 0.061 Uiso 1 1 calc GR . . . .
H24C H 0.680056 0.393105 0.411200 0.061 Uiso 1 1 calc GR . . . .
C25 C 0.6795(2) 0.2113(3) 0.43655(9) 0.0390(8) Uani 1 1 d . . . . .
H25A H 0.634116 0.151739 0.442919 0.058 Uiso 1 1 calc GR . . . .
H25B H 0.717647 0.239976 0.456269 0.058 Uiso 1 1 calc GR . . . .
H25C H 0.714441 0.208413 0.417591 0.058 Uiso 1 1 calc GR . . . .
C26 C 0.5868(2) 0.2241(2) 0.39168(8) 0.0337(7) Uani 1 1 d . . . . .
H26A H 0.627642 0.223561 0.374729 0.051 Uiso 1 1 calc GR . . . .
H26B H 0.562194 0.259505 0.383065 0.051 Uiso 1 1 calc GR . . . .
H26C H 0.539332 0.163917 0.395777 0.051 Uiso 1 1 calc GR . . . .
C27 C 0.5211(2) 0.2110(2) 0.54914(8) 0.0275(7) Uani 1 1 d . . . . .
C28 C 0.5497(2) 0.2885(2) 0.57417(8) 0.0348(7) Uani 1 1 d . . . . .
H28A H 0.508821 0.310907 0.572482 0.052 Uiso 1 1 calc GR . . . .
H28B H 0.608962 0.335247 0.568288 0.052 Uiso 1 1 calc GR . . . .
H28C H 0.549311 0.268467 0.597620 0.052 Uiso 1 1 calc GR . . . .
C29 C 0.5855(2) 0.1771(3) 0.55298(8) 0.0363(8) Uani 1 1 d . . . . .
H29A H 0.586552 0.160830 0.576901 0.055 Uiso 1 1 calc GR . . . .
H29B H 0.644349 0.223215 0.546190 0.055 Uiso 1 1 calc GR . . . .
H29C H 0.566915 0.125622 0.538298 0.055 Uiso 1 1 calc GR . . . .
C30 C 0.4301(2) 0.1358(2) 0.55918(8) 0.0315(7) Uani 1 1 d . . . . .
H30A H 0.412672 0.086373 0.543448 0.047 Uiso 1 1 calc GR . . . .
H30B H 0.387366 0.155970 0.557874 0.047 Uiso 1 1 calc GR . . . .
H30C H 0.431930 0.116893 0.582623 0.047 Uiso 1 1 calc GR . . . .
C31 C 0.4071(2) 0.3401(2) 0.46002(7) 0.0272(7) Uani 1 1 d . . . . .
H31A H 0.402023 0.340470 0.434777 0.033 Uiso 1 1 calc R . . . .
H31B H 0.438112 0.401923 0.467812 0.033 Uiso 1 1 calc R . . . .
C32 C 0.3500(2) 0.4697(2) 0.50002(8) 0.0265(6) Uani 1 1 d . . . . .
C33 C 0.3164(2) 0.4367(2) 0.46775(8) 0.0284(7) Uani 1 1 d . . . . .
C34 C 0.3264(2) 0.4952(2) 0.44153(8) 0.0314(7) Uani 1 1 d . . . . .
H34 H 0.303014 0.473153 0.419464 0.038 Uiso 1 1 calc R . . . .
C35 C 0.3699(2) 0.5848(2) 0.44738(9) 0.0317(7) Uani 1 1 d . . . . .
C36 C 0.4037(2) 0.6150(2) 0.47993(8) 0.0303(7) Uani 1 1 d . . . . .
H36 H 0.433659 0.676495 0.483955 0.036 Uiso 1 1 calc R . . . .
C37 C 0.3957(2) 0.5595(2) 0.50712(8) 0.0277(7) Uani 1 1 d . . . . .
C38 C 0.3748(2) 0.6471(3) 0.41873(9) 0.0381(8) Uani 1 1 d . . . . .
C39 C 0.4362(3) 0.7433(3) 0.42799(11) 0.0518(10) Uani 1 1 d . . . . .
H39A H 0.414700 0.757896 0.448711 0.078 Uiso 1 1 calc GR . . . .
H39B H 0.437951 0.780761 0.409065 0.078 Uiso 1 1 calc GR . . . .
H39C H 0.495362 0.753093 0.432134 0.078 Uiso 1 1 calc GR . . . .
C40 C 0.4068(3) 0.6267(3) 0.38563(10) 0.0465(9) Uani 1 1 d . . . . .
H40A H 0.465396 0.634401 0.389213 0.070 Uiso 1 1 calc GR . . . .
H40B H 0.409461 0.666526 0.367540 0.070 Uiso 1 1 calc GR . . . .
H40C H 0.366184 0.565906 0.378828 0.070 Uiso 1 1 calc GR . . . .
C41 C 0.2820(3) 0.6339(3) 0.41361(11) 0.0519(11) Uani 1 1 d . . . . .
H41A H 0.241275 0.572692 0.407430 0.078 Uiso 1 1 calc GR . . . .
H41B H 0.283325 0.672529 0.395233 0.078 Uiso 1 1 calc GR . . . .
H41C H 0.262344 0.648194 0.434904 0.078 Uiso 1 1 calc GR . . . .
C42 C 0.4328(2) 0.5945(2) 0.54304(8) 0.0325(7) Uani 1 1 d . . . . .
C43 C 0.4788(3) 0.6950(3) 0.54383(10) 0.0493(10) Uani 1 1 d . . . . .
H43A H 0.500668 0.715917 0.567006 0.074 Uiso 1 1 calc GR . . . .
H43B H 0.437082 0.713919 0.537281 0.074 Uiso 1 1 calc GR . . . .
H43C H 0.528122 0.719398 0.527716 0.074 Uiso 1 1 calc GR . . . .
C44 C 0.4997(2) 0.5677(3) 0.55383(9) 0.0398(8) Uani 1 1 d . . . . .
H44A H 0.471575 0.503608 0.554036 0.060 Uiso 1 1 calc GR . . . .
H44B H 0.521749 0.590597 0.576795 0.060 Uiso 1 1 calc GR . . . .
H44C H 0.548684 0.591905 0.537561 0.060 Uiso 1 1 calc GR . . . .
C45 C 0.3572(2) 0.5592(2) 0.56921(9) 0.0383(8) Uani 1 1 d . . . . .
H45A H 0.327293 0.494980 0.569632 0.057 Uiso 1 1 calc GR . . . .
H45B H 0.315414 0.578055 0.562647 0.057 Uiso 1 1 calc GR . . . .
H45C H 0.380840 0.582208 0.592007 0.057 Uiso 1 1 calc GR . . . .
C46 C 0.2681(2) 0.3392(2) 0.46168(8) 0.0282(7) Uani 1 1 d . . . . .
H46A H 0.209928 0.312985 0.472926 0.034 Uiso 1 1 calc R . . . .
H46B H 0.258190 0.327967 0.436781 0.034 Uiso 1 1 calc R . . . .
C47 C 0.5412(2) 0.5086(2) 0.70939(8) 0.0290(7) Uani 1 1 d . . . . .
C48 C 0.5148(2) 0.5152(2) 0.74269(8) 0.0281(7) Uani 1 1 d . . . . .
C49 C 0.5783(2) 0.5662(2) 0.76691(8) 0.0307(7) Uani 1 1 d . . . . .
H49 H 0.560379 0.570719 0.789402 0.037 Uiso 1 1 calc R . . . .
C50 C 0.6678(2) 0.6108(2) 0.75887(8) 0.0280(7) Uani 1 1 d . . . . .
C51 C 0.6918(2) 0.6006(2) 0.72587(8) 0.0262(6) Uani 1 1 d . . . . .
H51 H 0.752422 0.630178 0.720240 0.031 Uiso 1 1 calc R . . . .
C52 C 0.6313(2) 0.5490(2) 0.70056(7) 0.0259(6) Uani 1 1 d . . . . .
C53 C 0.7343(2) 0.6737(2) 0.78511(8) 0.0311(7) Uani 1 1 d . . . . .
C54 C 0.7228(3) 0.7544(2) 0.78828(10) 0.0423(9) Uani 1 1 d . . . . .
H54A H 0.731942 0.782663 0.765844 0.063 Uiso 1 1 calc GR . . . .
H54B H 0.765820 0.795972 0.804604 0.063 Uiso 1 1 calc GR . . . .
H54C H 0.663427 0.736085 0.796404 0.063 Uiso 1 1 calc GR . . . .
C55 C 0.7192(2) 0.6292(2) 0.82018(9) 0.0365(8) Uani 1 1 d . . . . .
H55A H 0.660372 0.612809 0.828464 0.055 Uiso 1 1 calc GR . . . .
H55B H 0.763163 0.669956 0.836431 0.055 Uiso 1 1 calc GR . . . .
H55C H 0.724393 0.576528 0.818067 0.055 Uiso 1 1 calc GR . . . .
C56 C 0.8293(2) 0.7047(2) 0.77454(9) 0.0391(8) Uani 1 1 d . . . . .
H56A H 0.837533 0.653824 0.772168 0.059 Uiso 1 1 calc GR . . . .
H56B H 0.869337 0.744285 0.792082 0.059 Uiso 1 1 calc GR . . . .
H56C H 0.841735 0.735758 0.752609 0.059 Uiso 1 1 calc GR . . . .
C57 C 0.6603(2) 0.5374(2) 0.66469(8) 0.0300(7) Uani 1 1 d . . . . .
C58 C 0.6278(3) 0.4405(3) 0.65764(9) 0.0415(9) Uani 1 1 d . . . . .
H58A H 0.651942 0.417860 0.674881 0.062 Uiso 1 1 calc GR . . . .
H58B H 0.647172 0.434159 0.634813 0.062 Uiso 1 1 calc GR . . . .
H58C H 0.563605 0.407288 0.658703 0.062 Uiso 1 1 calc GR . . . .
C59 C 0.7602(2) 0.5868(3) 0.66140(9) 0.0454(9) Uani 1 1 d . . . . .
H59A H 0.782759 0.649773 0.664533 0.068 Uiso 1 1 calc GR . . . .
H59B H 0.776672 0.576456 0.638628 0.068 Uiso 1 1 calc GR . . . .
H59C H 0.785286 0.565916 0.678924 0.068 Uiso 1 1 calc GR . . . .
C60 C 0.6239(2) 0.5731(3) 0.63698(8) 0.0399(8) Uani 1 1 d . . . . .
H60A H 0.559680 0.541596 0.638120 0.060 Uiso 1 1 calc GR . . . .
H60B H 0.642533 0.564739 0.614326 0.060 Uiso 1 1 calc GR . . . .
H60C H 0.646435 0.635836 0.640903 0.060 Uiso 1 1 calc GR . . . .
C61 C 0.4186(2) 0.4699(2) 0.75212(8) 0.0293(7) Uani 1 1 d . . . . .
H61A H 0.413488 0.473833 0.777222 0.035 Uiso 1 1 calc R . . . .
H61B H 0.391707 0.501428 0.741131 0.035 Uiso 1 1 calc R . . . .
C62 C 0.3326(2) 0.1980(2) 0.71379(8) 0.0276(7) Uani 1 1 d . . . . .
C63 C 0.3673(2) 0.2314(2) 0.74653(8) 0.0284(7) Uani 1 1 d . . . . .
C64 C 0.3652(2) 0.1746(2) 0.77179(8) 0.0310(7) Uani 1 1 d . . . . .
H64 H 0.388337 0.197526 0.793793 0.037 Uiso 1 1 calc R . . . .
C65 C 0.3303(2) 0.0858(2) 0.76583(8) 0.0286(7) Uani 1 1 d . . . . .
C66 C 0.2933(2) 0.0541(2) 0.73369(8) 0.0265(6) Uani 1 1 d . . . . .
H66 H 0.267745 -0.007022 0.729449 0.032 Uiso 1 1 calc R . . . .
C67 C 0.2918(2) 0.1071(2) 0.70745(7) 0.0250(6) Uani 1 1 d . . . . .
C68 C 0.3391(2) 0.0285(2) 0.79353(8) 0.0329(7) Uani 1 1 d . . . . .
C69 C 0.2951(3) -0.0676(3) 0.78300(10) 0.0443(9) Uani 1 1 d . . . . .
H69A H 0.302184 -0.101665 0.801296 0.066 Uiso 1 1 calc GR . . . .
H69B H 0.322348 -0.073036 0.761951 0.066 Uiso 1 1 calc GR . . . .
H69C H 0.232480 -0.089914 0.778968 0.066 Uiso 1 1 calc GR . . . .
C70 C 0.4377(2) 0.0627(3) 0.79958(9) 0.0450(9) Uani 1 1 d . . . . .
H70A H 0.466591 0.124505 0.806481 0.068 Uiso 1 1 calc GR . . . .
H70B H 0.464368 0.057188 0.778396 0.068 Uiso 1 1 calc GR . . . .
H70C H 0.444607 0.028154 0.817713 0.068 Uiso 1 1 calc GR . . . .
C71 C 0.2972(2) 0.0347(3) 0.82736(8) 0.0363(8) Uani 1 1 d . . . . .
H71A H 0.326523 0.095850 0.835093 0.054 Uiso 1 1 calc GR . . . .
H71B H 0.303816 -0.001633 0.844812 0.054 Uiso 1 1 calc GR . . . .
H71C H 0.234734 0.013758 0.823685 0.054 Uiso 1 1 calc GR . . . .
C72 C 0.2497(2) 0.0699(2) 0.67243(8) 0.0270(6) Uani 1 1 d . . . . .
C73 C 0.2072(3) -0.0305(2) 0.67136(9) 0.0370(8) Uani 1 1 d . . . . .
H73A H 0.252578 -0.046714 0.674306 0.055 Uiso 1 1 calc GR . . . .
H73B H 0.177967 -0.052332 0.649249 0.055 Uiso 1 1 calc GR . . . .
H73C H 0.164018 -0.056380 0.689851 0.055 Uiso 1 1 calc GR . . . .
C74 C 0.3195(2) 0.1077(2) 0.64402(8) 0.0371(8) Uani 1 1 d . . . . .
H74A H 0.349102 0.171948 0.644526 0.056 Uiso 1 1 calc GR . . . .
H74B H 0.291259 0.086495 0.621701 0.056 Uiso 1 1 calc GR . . . .
H74C H 0.362631 0.088812 0.647732 0.056 Uiso 1 1 calc GR . . . .
C75 C 0.1775(2) 0.0918(2) 0.66501(8) 0.0324(7) Uani 1 1 d . . . . .
H75A H 0.134477 0.069732 0.683665 0.049 Uiso 1 1 calc GR . . . .
H75B H 0.148308 0.064223 0.643423 0.049 Uiso 1 1 calc GR . . . .
H75C H 0.203369 0.155593 0.663175 0.049 Uiso 1 1 calc GR . . . .
C76 C 0.4133(2) 0.3288(2) 0.75401(8) 0.0290(7) Uani 1 1 d . . . . .
H76A H 0.421327 0.337017 0.779094 0.035 Uiso 1 1 calc R . . . .
H76B H 0.472384 0.356476 0.743524 0.035 Uiso 1 1 calc R . . . .
C77 C 0.2199(2) 0.4007(2) 0.71269(8) 0.0302(7) Uani 1 1 d . . . . .
C78 C 0.2254(2) 0.3777(2) 0.74680(8) 0.0300(7) Uani 1 1 d . . . . .
C79 C 0.1775(2) 0.3910(2) 0.77231(8) 0.0342(7) Uani 1 1 d . . . . .
H79 H 0.181846 0.375928 0.795302 0.041 Uiso 1 1 calc R . . . .
C80 C 0.1236(2) 0.4255(2) 0.76489(8) 0.0310(7) Uani 1 1 d . . . . .
C81 C 0.1216(2) 0.4495(2) 0.73095(8) 0.0288(7) Uani 1 1 d . . . . .
H81 H 0.085831 0.474122 0.725574 0.035 Uiso 1 1 calc R . . . .
C82 C 0.1693(2) 0.4393(2) 0.70434(8) 0.0272(6) Uani 1 1 d . . . . .
C83 C 0.0628(2) 0.4282(2) 0.79265(8) 0.0352(8) Uani 1 1 d . . . . .
C84 C 0.1119(3) 0.4619(3) 0.82634(10) 0.0548(11) Uani 1 1 d . . . . .
H84A H 0.130242 0.421085 0.834714 0.082 Uiso 1 1 calc GR . . . .
H84B H 0.073263 0.466589 0.843263 0.082 Uiso 1 1 calc GR . . . .
H84C H 0.163692 0.519819 0.822745 0.082 Uiso 1 1 calc GR . . . .
C85 C -0.0138(3) 0.3341(3) 0.79776(11) 0.0550(11) Uani 1 1 d . . . . .
H85A H -0.045767 0.312203 0.776153 0.082 Uiso 1 1 calc GR . . . .
H85B H -0.053560 0.334016 0.815349 0.082 Uiso 1 1 calc GR . . . .
H85C H 0.009205 0.296171 0.805046 0.082 Uiso 1 1 calc GR . . . .
C86 C 0.0249(3) 0.4862(3) 0.78257(10) 0.0500(10) Uani 1 1 d . . . . .
H86A H 0.072832 0.545117 0.776913 0.075 Uiso 1 1 calc GR . . . .
H86B H -0.009126 0.489886 0.801717 0.075 Uiso 1 1 calc GR . . . .
H86C H -0.013379 0.460960 0.762586 0.075 Uiso 1 1 calc GR . . . .
C87 C 0.1646(2) 0.4668(2) 0.66746(8) 0.0305(7) Uani 1 1 d . . . . .
C88 C 0.1271(3) 0.3874(3) 0.64346(9) 0.0421(9) Uani 1 1 d . . . . .
H88A H 0.162973 0.359227 0.644881 0.063 Uiso 1 1 calc GR . . . .
H88B H 0.127491 0.406677 0.619885 0.063 Uiso 1 1 calc GR . . . .
H88C H 0.066689 0.345360 0.650258 0.063 Uiso 1 1 calc GR . . . .
C89 C 0.2564(3) 0.5365(3) 0.65520(9) 0.0414(8) Uani 1 1 d . . . . .
H89A H 0.280453 0.586672 0.670909 0.062 Uiso 1 1 calc GR . . . .
H89B H 0.252161 0.556087 0.632140 0.062 Uiso 1 1 calc GR . . . .
H89C H 0.294964 0.511308 0.654747 0.062 Uiso 1 1 calc GR . . . .
C90 C 0.1061(3) 0.5088(3) 0.66474(9) 0.0460(10) Uani 1 1 d . . . . .
H90A H 0.045662 0.465316 0.670825 0.069 Uiso 1 1 calc GR . . . .
H90B H 0.107729 0.529000 0.641221 0.069 Uiso 1 1 calc GR . . . .
H90C H 0.127861 0.558822 0.680449 0.069 Uiso 1 1 calc GR . . . .
C91 C 0.2776(2) 0.3332(2) 0.75582(8) 0.0306(7) Uani 1 1 d . . . . .
H91A H 0.280856 0.330907 0.781083 0.037 Uiso 1 1 calc R . . . .
H91B H 0.245107 0.272014 0.747389 0.037 Uiso 1 1 calc R . . . .
C92 C -0.1078(3) 0.1790(3) 0.71315(10) 0.0470(9) Uani 1 1 d . . . . .
D92 D -0.131675 0.206758 0.726741 0.056 Uiso 1 1 calc R . . . .
C93 C -0.0184(3) 0.2135(3) 0.71148(11) 0.0495(10) Uani 1 1 d . . . . .
D93 D 0.019629 0.264254 0.724404 0.059 Uiso 1 1 calc R . . . .
C94 C 0.0161(3) 0.1740(3) 0.69095(11) 0.0517(10) Uani 1 1 d . . . . .
D94 D 0.077775 0.197942 0.689590 0.062 Uiso 1 1 calc R . . . .
C95 C -0.0391(3) 0.1000(3) 0.67251(10) 0.0486(10) Uani 1 1 d . . . . .
D95 D -0.015403 0.073227 0.658281 0.058 Uiso 1 1 calc R . . . .
C96 C -0.1283(3) 0.0648(3) 0.67459(10) 0.0550(11) Uani 1 1 d . . . . .
D96 D -0.166183 0.013465 0.661935 0.066 Uiso 1 1 calc R . . . .
C97 C -0.1628(3) 0.1035(3) 0.69486(10) 0.0535(11) Uani 1 1 d . . . . .
D97 D -0.224611 0.078659 0.696415 0.064 Uiso 1 1 calc R . . . .
C98 C 0.6708(3) 0.8263(3) 0.22766(11) 0.0539(10) Uani 1 1 d . . . . .
D98 D 0.620313 0.807515 0.241623 0.065 Uiso 1 1 calc R . . . .
C99 C 0.7214(3) 0.7877(3) 0.23112(10) 0.0445(9) Uani 1 1 d . . . . .
D99 D 0.706369 0.742624 0.247573 0.053 Uiso 1 1 calc R . . . .
C100 C 0.7937(3) 0.8144(3) 0.21075(11) 0.0451(9) Uani 1 1 d . . . . .
D100 D 0.828433 0.787218 0.213094 0.054 Uiso 1 1 calc R . . . .
C101 C 0.8168(3) 0.8800(3) 0.18695(11) 0.0459(9) Uani 1 1 d . . . . .
D101 D 0.867060 0.897748 0.172922 0.055 Uiso 1 1 calc R . . . .
C102 C 0.7668(3) 0.9198(3) 0.18353(10) 0.0454(9) Uani 1 1 d . . . . .
D102 D 0.782731 0.965636 0.167342 0.054 Uiso 1 1 calc R . . . .
C103 C 0.6930(3) 0.8926(3) 0.20388(12) 0.0557(11) Uani 1 1 d . . . . .
D103 D 0.657799 0.919222 0.201512 0.067 Uiso 1 1 calc R . . . .
C104 C 0.4255(3) 0.6413(4) 0.25966(14) 0.0699(14) Uani 1 1 d . . . . .
D104 D 0.390719 0.662100 0.249167 0.084 Uiso 1 1 calc R . . . .
C105 C 0.4338(3) 0.5750(4) 0.24480(11) 0.0633(13) Uani 1 1 d . . . . .
D105 D 0.404068 0.549735 0.223930 0.076 Uiso 1 1 calc R . . . .
C106 C 0.4838(3) 0.5452(4) 0.25954(13) 0.0644(13) Uani 1 1 d . . . . .
D106 D 0.489715 0.500238 0.248587 0.077 Uiso 1 1 calc R . . . .
C107 C 0.5245(3) 0.5780(4) 0.28910(12) 0.0647(14) Uani 1 1 d . . . . .
D107 D 0.558128 0.555610 0.299400 0.078 Uiso 1 1 calc R . . . .
C108 C 0.5179(3) 0.6443(5) 0.30474(12) 0.083(2) Uani 1 1 d . . . . .
D108 D 0.547309 0.667980 0.325810 0.100 Uiso 1 1 calc R . . . .
C109 C 0.4682(3) 0.6767(4) 0.28973(17) 0.0846(18) Uani 1 1 d . . . . .
D109 D 0.463905 0.723064 0.300304 0.102 Uiso 1 1 calc R . . . .
C110 C 0.6531(3) 0.8280(3) 0.69243(10) 0.0467(9) Uani 1 1 d . . . . .
D110 D 0.703476 0.859821 0.706426 0.056 Uiso 1 1 calc R . . . .
C111 C 0.6321(3) 0.8707(3) 0.66713(11) 0.0500(10) Uani 1 1 d . . . . .
D111 D 0.669088 0.932028 0.663737 0.060 Uiso 1 1 calc R . . . .
C112 C 0.5587(3) 0.8251(3) 0.64712(10) 0.0490(10) Uani 1 1 d . . . . .
D112 D 0.544505 0.854903 0.630241 0.059 Uiso 1 1 calc R . . . .
C113 C 0.5062(3) 0.7369(3) 0.65158(10) 0.0447(9) Uani 1 1 d . . . . .
D113 D 0.455591 0.705059 0.637682 0.054 Uiso 1 1 calc R . . . .
C114 C 0.5266(3) 0.6938(3) 0.67627(11) 0.0475(9) Uani 1 1 d . . . . .
D114 D 0.490123 0.632258 0.679223 0.057 Uiso 1 1 calc R . . . .
C115 C 0.5997(3) 0.7395(3) 0.69667(10) 0.0467(9) Uani 1 1 d . . . . .
D115 D 0.613002 0.709518 0.713744 0.056 Uiso 1 1 calc R . . . .
C116 C 0.8247(3) 0.3745(3) 0.59548(10) 0.0497(10) Uani 1 1 d . . . . .
D116 D 0.805799 0.412515 0.586508 0.060 Uiso 1 1 calc R . . . .
C117 C 0.8415(3) 0.3226(3) 0.57403(10) 0.0536(11) Uani 1 1 d . . . . .
D117 D 0.834810 0.325036 0.549978 0.064 Uiso 1 1 calc R . . . .
C118 C 0.8680(3) 0.2669(3) 0.58735(11) 0.0518(10) Uani 1 1 d . . . . .
D118 D 0.879311 0.231070 0.572415 0.062 Uiso 1 1 calc R . . . .
C119 C 0.8783(3) 0.2630(3) 0.62222(10) 0.0487(10) Uani 1 1 d . . . . .
D119 D 0.896414 0.224519 0.631340 0.058 Uiso 1 1 calc R . . . .
C120 C 0.8622(3) 0.3150(3) 0.64351(10) 0.0533(11) Uani 1 1 d . . . . .
D120 D 0.869386 0.312787 0.667534 0.064 Uiso 1 1 calc R . . . .
C121 C 0.8358(3) 0.3703(3) 0.63043(10) 0.0545(11) Uani 1 1 d . . . . .
D121 D 0.825037 0.406193 0.645503 0.065 Uiso 1 1 calc R . . . .
C122 C 0.6992(5) 0.0566(6) 0.5510(3) 0.0510(19) Uani 0.684(12) 1 d . U P B 1
D122 D 0.705808 0.106966 0.562642 0.061 Uiso 0.684(12) 1 calc R . P B 1
C123 C 0.6953(7) 0.0516(9) 0.5153(3) 0.063(3) Uani 0.684(12) 1 d . U P B 1
D123 D 0.696628 0.097704 0.502122 0.075 Uiso 0.684(12) 1 calc R . P B 1
C124 C 0.6895(7) -0.0193(9) 0.4998(3) 0.068(3) Uani 0.684(12) 1 d . U P B 1
D124 D 0.690220 -0.020399 0.475499 0.081 Uiso 0.684(12) 1 calc R . P B 1
C125 C 0.6828(7) -0.0878(7) 0.5167(4) 0.066(3) Uani 0.684(12) 1 d . U P B 1
D125 D 0.678364 -0.136541 0.504494 0.080 Uiso 0.684(12) 1 calc R . P B 1
C126 C 0.6823(6) -0.0880(6) 0.5514(4) 0.058(2) Uani 0.684(12) 1 d . U P B 1
D126 D 0.674384 -0.138246 0.563546 0.070 Uiso 0.684(12) 1 calc R . P B 1
C127 C 0.6932(5) -0.0151(8) 0.5693(2) 0.0489(19) Uani 0.684(12) 1 d . U P B 1
D127 D 0.696551 -0.013563 0.593619 0.059 Uiso 0.684(12) 1 calc R . P B 1
C128 C 0.7041(13) 0.0295(18) 0.5610(6) 0.059(4) Uani 0.316(12) 1 d . U P B 2
D128 D 0.708064 0.060653 0.581453 0.071 Uiso 0.316(12) 1 calc R . P B 2
C129 C 0.7052(15) 0.0668(15) 0.5283(8) 0.052(3) Uani 0.316(12) 1 d . U P B 2
D129 D 0.714962 0.124765 0.526204 0.062 Uiso 0.316(12) 1 calc R . P B 2
C130 C 0.6912(17) 0.0137(17) 0.4992(9) 0.058(4) Uani 0.316(12) 1 d . U P B 2
D130 D 0.686847 0.034248 0.477171 0.070 Uiso 0.316(12) 1 calc R . P B 2
C131 C 0.6840(14) -0.0660(18) 0.5023(7) 0.057(4) Uani 0.316(12) 1 d . U P B 2
D131 D 0.675133 -0.100549 0.482409 0.069 Uiso 0.316(12) 1 calc R . P B 2
C132 C 0.6891(13) -0.0976(13) 0.5330(8) 0.054(3) Uani 0.316(12) 1 d . U P B 2
D132 D 0.687129 -0.152535 0.533822 0.065 Uiso 0.316(12) 1 calc R . P B 2
C133 C 0.6970(15) -0.055(2) 0.5627(6) 0.064(4) Uani 0.316(12) 1 d . U P B 2
D133 D 0.697803 -0.080846 0.584100 0.077 Uiso 0.316(12) 1 calc R . P B 2
C134 C 0.828(2) 0.819(3) 0.5853(10) 0.061(8) Uani 0.40(6) 1 d D . P C 1
D134 D 0.786673 0.809646 0.567972 0.073 Uiso 0.40(6) 1 calc R . P C 1
C135 C 0.810(2) 0.830(4) 0.6186(9) 0.044(7) Uani 0.40(6) 1 d D . P C 1
D135 D 0.755160 0.824199 0.624314 0.053 Uiso 0.40(6) 1 calc R . P C 1
C136 C 0.872(2) 0.848(4) 0.6436(13) 0.055(8) Uani 0.40(6) 1 d D . P C 1
D136 D 0.861649 0.860656 0.666241 0.066 Uiso 0.40(6) 1 calc R . P C 1
C137 C 0.949(2) 0.850(2) 0.6362(7) 0.053(5) Uani 0.40(6) 1 d D . P C 1
D137 D 0.990522 0.859456 0.653606 0.064 Uiso 0.40(6) 1 calc R . P C 1
C138 C 0.963(3) 0.836(3) 0.6025(8) 0.050(6) Uani 0.40(6) 1 d D . P C 1
D138 D 1.016886 0.837993 0.597078 0.060 Uiso 0.40(6) 1 calc R . P C 1
C139 C 0.905(3) 0.820(3) 0.5764(8) 0.066(9) Uani 0.40(6) 1 d D . P C 1
D139 D 0.916273 0.810606 0.553487 0.079 Uiso 0.40(6) 1 calc R . P C 1
C140 C 0.804(2) 0.7944(19) 0.5877(6) 0.053(4) Uani 0.60(6) 1 d D . P C 2
D140 D 0.757454 0.766228 0.571852 0.063 Uiso 0.60(6) 1 calc R . P C 2
C141 C 0.787(2) 0.815(3) 0.6197(6) 0.053(5) Uani 0.60(6) 1 d D . P C 2
D141 D 0.730114 0.801663 0.626402 0.063 Uiso 0.60(6) 1 calc R . P C 2
C142 C 0.8583(19) 0.855(3) 0.6413(9) 0.070(7) Uani 0.60(6) 1 d D . P C 2
D142 D 0.849796 0.869871 0.663803 0.084 Uiso 0.60(6) 1 calc R . P C 2
C143 C 0.9410(16) 0.874(2) 0.6316(6) 0.075(6) Uani 0.60(6) 1 d D . P C 2
D143 D 0.988193 0.902536 0.647367 0.090 Uiso 0.60(6) 1 calc R . P C 2
C144 C 0.957(2) 0.853(2) 0.5994(6) 0.069(7) Uani 0.60(6) 1 d D . P C 2
D144 D 1.013763 0.866171 0.592683 0.083 Uiso 0.60(6) 1 calc R . P C 2
C145 C 0.8870(18) 0.8133(17) 0.5776(4) 0.055(5) Uani 0.60(6) 1 d D . P C 2
D145 D 0.895674 0.798353 0.555181 0.066 Uiso 0.60(6) 1 calc R . P C 2
C146 C 0.0102(13) 0.7287(12) 0.7130(6) 0.088(4) Uani 0.306(5) 1 d D U P D 1
D146 D 0.025208 0.769485 0.731279 0.105 Uiso 0.306(5) 1 calc R . P D 1
C147 C 0.0020(14) 0.7470(14) 0.6806(5) 0.095(5) Uani 0.306(5) 1 d D U P D 1
D147 D -0.004684 0.796762 0.676930 0.114 Uiso 0.306(5) 1 calc R . P D 1
C148 C 0.0021(13) 0.7036(13) 0.6526(6) 0.083(4) Uani 0.306(5) 1 d D U P D 1
D148 D 0.012732 0.733503 0.631322 0.100 Uiso 0.306(5) 1 calc R . P D 1
C149 C -0.012(3) 0.619(2) 0.6517(9) 0.091(5) Uani 0.306(5) 1 d D U P D 1
D149 D -0.009128 0.586980 0.632560 0.109 Uiso 0.306(5) 1 calc R . P D 1
C150 C -0.0310(19) 0.592(2) 0.6864(6) 0.079(4) Uani 0.306(5) 1 d D U P D 1
D150 D -0.065964 0.530121 0.689613 0.095 Uiso 0.306(5) 1 calc R . P D 1
C151 C -0.0058(16) 0.6429(13) 0.7173(7) 0.088(4) Uani 0.306(5) 1 d D U P D 1
D151 D -0.000423 0.620498 0.738779 0.105 Uiso 0.306(5) 1 calc R . P D 1
C152 C 0.0540(6) 0.6803(6) 0.7148(3) 0.090(2) Uani 0.694(5) 1 d D U P D 2
D152 D 0.056525 0.682916 0.739116 0.108 Uiso 0.694(5) 1 calc R . P D 2
C153 C 0.1181(6) 0.7417(5) 0.6958(2) 0.075(2) Uani 0.694(5) 1 d D U P D 2
D153 D 0.170889 0.784878 0.706286 0.091 Uiso 0.694(5) 1 calc R . P D 2
C154 C 0.1080(5) 0.7426(5) 0.66177(19) 0.0646(18) Uani 0.694(5) 1 d D U P D 2
D154 D 0.153102 0.790532 0.649503 0.078 Uiso 0.694(5) 1 calc R . P D 2
C155 C 0.0410(5) 0.6828(5) 0.6437(3) 0.076(2) Uani 0.694(5) 1 d D U P D 2
D155 D 0.037951 0.687974 0.619549 0.091 Uiso 0.694(5) 1 calc R . P D 2
C156 C -0.0244(9) 0.6125(9) 0.6616(4) 0.088(3) Uani 0.694(5) 1 d D U P D 2
D156 D -0.072507 0.566183 0.649831 0.105 Uiso 0.694(5) 1 calc R . P D 2
C157 C -0.0181(10) 0.6111(10) 0.6975(4) 0.102(3) Uani 0.694(5) 1 d D U P D 2
D157 D -0.062439 0.563398 0.710178 0.123 Uiso 0.694(5) 1 calc R . P D 2
C158 C 0.7305(16) 0.5076(16) 0.5408(7) 0.066(5) Uani 0.76(4) 1 d D . P E 1
D158 D 0.671853 0.493454 0.545316 0.080 Uiso 0.76(4) 1 calc R . P E 1
C159 C 0.7988(14) 0.5760(11) 0.5582(4) 0.060(3) Uani 0.76(4) 1 d D . P E 1
D159 D 0.787020 0.607106 0.575338 0.072 Uiso 0.76(4) 1 calc R . P E 1
C160 C 0.8833(11) 0.5985(10) 0.5506(2) 0.059(3) Uani 0.76(4) 1 d D . P E 1
D160 D 0.930280 0.648082 0.561481 0.071 Uiso 0.76(4) 1 calc R . P E 1
C161 C 0.9017(8) 0.5506(11) 0.5275(3) 0.057(3) Uani 0.76(4) 1 d D . P E 1
D161 D 0.960496 0.565255 0.522841 0.068 Uiso 0.76(4) 1 calc R . P E 1
C162 C 0.8320(9) 0.4806(11) 0.5113(5) 0.052(4) Uani 0.76(4) 1 d D . P E 1
D162 D 0.843858 0.446083 0.495808 0.063 Uiso 0.76(4) 1 calc R . P E 1
C163 C 0.7465(12) 0.4589(11) 0.5165(4) 0.050(4) Uani 0.76(4) 1 d D . P E 1
D163 D 0.699845 0.412549 0.504174 0.060 Uiso 0.76(4) 1 calc R . P E 1
C164 C 0.749(4) 0.517(4) 0.5423(18) 0.042(11) Uani 0.24(4) 1 d D . P E 2
D164 D 0.695286 0.513547 0.548209 0.051 Uiso 0.24(4) 1 calc R . P E 2
C165 C 0.831(3) 0.580(2) 0.5546(9) 0.054(14) Uani 0.24(4) 1 d D . P E 2
D165 D 0.836014 0.627955 0.567694 0.065 Uiso 0.24(4) 1 calc R . P E 2
C166 C 0.907(3) 0.576(3) 0.5481(9) 0.048(9) Uani 0.24(4) 1 d D . P E 2
D166 D 0.958289 0.611731 0.561058 0.058 Uiso 0.24(4) 1 calc R . P E 2
C167 C 0.909(2) 0.521(3) 0.5234(9) 0.048(8) Uani 0.24(4) 1 d D . P E 2
D167 D 0.963575 0.524811 0.517351 0.058 Uiso 0.24(4) 1 calc R . P E 2
C168 C 0.832(2) 0.460(3) 0.5074(12) 0.032(7) Uani 0.24(4) 1 d D . P E 2
D168 D 0.829945 0.422030 0.489539 0.038 Uiso 0.24(4) 1 calc R . P E 2
C169 C 0.758(4) 0.460(4) 0.5202(15) 0.07(2) Uani 0.24(4) 1 d D . P E 2
D169 D 0.704309 0.412065 0.512499 0.081 Uiso 0.24(4) 1 calc R . P E 2
C170 C 0.6164(3) 0.4887(3) 0.36591(11) 0.0493(10) Uani 1 1 d . . . . .
D170 D 0.665904 0.531148 0.378351 0.059 Uiso 1 1 calc R . . . .
C171 C 0.5350(3) 0.4770(3) 0.37272(11) 0.0525(10) Uani 1 1 d . . . . .
D171 D 0.528079 0.511336 0.389857 0.063 Uiso 1 1 calc R . . . .
C172 C 0.4635(3) 0.4157(4) 0.35486(12) 0.0727(15) Uani 1 1 d . . . . .
D172 D 0.407040 0.407638 0.359716 0.087 Uiso 1 1 calc R . . . .
C173 C 0.4728(4) 0.3670(4) 0.33052(12) 0.0798(18) Uani 1 1 d . . . . .
D173 D 0.422625 0.324949 0.318278 0.096 Uiso 1 1 calc R . . . .
C174 C 0.5530(5) 0.3770(3) 0.32308(11) 0.0718(17) Uani 1 1 d . . . . .
D174 D 0.558979 0.342142 0.305875 0.086 Uiso 1 1 calc R . . . .
C175 C 0.6266(3) 0.4396(3) 0.34131(13) 0.0613(12) Uani 1 1 d . . . . .
D175 D 0.683110 0.447726 0.336530 0.074 Uiso 1 1 calc R . . . .
C176 C 0.4047(7) 0.9063(6) 0.2247(2) 0.056(2) Uani 0.658(10) 1 d . U P F 1
D176 D 0.405729 0.947230 0.240821 0.067 Uiso 0.658(10) 1 calc R . P F 1
C177 C 0.4578(7) 0.8717(10) 0.2291(3) 0.063(3) Uani 0.658(10) 1 d . U P F 1
D177 D 0.491635 0.884118 0.249465 0.076 Uiso 0.658(10) 1 calc R . P F 1
C178 C 0.4630(5) 0.8198(6) 0.2048(2) 0.0479(18) Uani 0.658(10) 1 d . U P F 1
D178 D 0.502854 0.798724 0.207465 0.058 Uiso 0.658(10) 1 calc R . P F 1
C179 C 0.4098(5) 0.7975(4) 0.17606(18) 0.0408(16) Uani 0.658(10) 1 d . U P F 1
D179 D 0.414399 0.761813 0.158836 0.049 Uiso 0.658(10) 1 calc R . P F 1
C180 C 0.3498(5) 0.8266(5) 0.1721(2) 0.0404(18) Uani 0.658(10) 1 d . U P F 1
D180 D 0.310776 0.809131 0.153121 0.048 Uiso 0.658(10) 1 calc R . P F 1
C181 C 0.3503(7) 0.8826(7) 0.1974(3) 0.052(2) Uani 0.658(10) 1 d . U P F 1
D181 D 0.311143 0.904857 0.195364 0.063 Uiso 0.658(10) 1 calc R . P F 1
C182 C 0.3651(9) 0.9117(9) 0.2179(4) 0.041(3) Uani 0.342(10) 1 d . U P F 2
D182 D 0.336497 0.940199 0.227687 0.049 Uiso 0.342(10) 1 calc R . P F 2
C183 C 0.4382(10) 0.9240(13) 0.2330(5) 0.048(3) Uani 0.342(10) 1 d . U P F 2
D183 D 0.461738 0.963575 0.251725 0.057 Uiso 0.342(10) 1 calc R . P F 2
C184 C 0.4791(13) 0.8815(17) 0.2222(6) 0.050(3) Uani 0.342(10) 1 d . U P F 2
D184 D 0.531537 0.891038 0.233026 0.061 Uiso 0.342(10) 1 calc R . P F 2
C185 C 0.4428(13) 0.8213(14) 0.1941(5) 0.059(4) Uani 0.342(10) 1 d . U P F 2
D185 D 0.466598 0.785210 0.187956 0.071 Uiso 0.342(10) 1 calc R . P F 2
C186 C 0.3743(13) 0.8165(13) 0.1764(5) 0.057(4) Uani 0.342(10) 1 d . U P F 2
D186 D 0.355916 0.784245 0.155637 0.068 Uiso 0.342(10) 1 calc R . P F 2
C187 C 0.3279(14) 0.8613(14) 0.1895(5) 0.049(4) Uani 0.342(10) 1 d . U P F 2
D187 D 0.276603 0.855490 0.178951 0.058 Uiso 0.342(10) 1 calc R . P F 2

loop_
_atom_site_aniso_label
_atom_site_aniso_U_11
_atom_site_aniso_U_22
_atom_site_aniso_U_33
_atom_site_aniso_U_23
_atom_site_aniso_U_13
_atom_site_aniso_U_12
Ti1 0.0282(3) 0.0267(3) 0.0159(2) -0.0020(2) -0.0015(2) 0.0144(2)
Ti2 0.0260(3) 0.0242(3) 0.0173(2) -0.0006(2) -0.0013(2) 0.0116(2)
O1 0.0448(14) 0.0405(13) 0.0154(12) -0.0029(9) -0.0021(9) 0.0221(11)
O2 0.0566(17) 0.0336(13) 0.0170(12) -0.0037(9) -0.0030(10) 0.0234(12)
O3 0.0288(11) 0.0312(12) 0.0182(10) -0.0026(8) 0.0000(8) 0.0120(10)
O4 0.0338(12) 0.0403(13) 0.0168(10) -0.0005(8) -0.0002(8) 0.0227(11)
O5 0.0404(13) 0.0292(12) 0.0194(10) -0.0034(8) -0.0029(9) 0.0185(10)
O6 0.0308(12) 0.0388(13) 0.0206(10) -0.0021(9) -0.0005(8) 0.0131(10)
O7 0.0428(14) 0.0287(12) 0.0228(11) 0.0009(8) -0.0028(9) 0.0165(11)
O8 0.0348(13) 0.0509(15) 0.0235(11) 0.0028(10) -0.0010(9) 0.0252(12)
N1 0.0234(13) 0.0240(13) 0.0225(13) -0.0012(9) -0.0028(10) 0.0110(11)
N2 0.0247(13) 0.0270(13) 0.0206(13) 0.0002(10) -0.0006(9) 0.0127(11)
C1A 0.021(4) 0.030(3) 0.022(2) -0.0028(18) 0.0008(17) 0.007(2)
C1B 0.043(18) 0.054(11) 0.051(11) 0.007(8) -0.002(9) 0.014(11)
C2 0.0305(16) 0.0236(15) 0.0205(14) -0.0010(11) -0.0013(12) 0.0137(13)
C3 0.0298(16) 0.0246(15) 0.0226(14) -0.0006(11) 0.0008(12) 0.0132(13)
C4 0.0368(18) 0.0308(17) 0.0206(14) -0.0028(12) 0.0021(12) 0.0169(15)
C5 0.0315(17) 0.0257(16) 0.0277(16) -0.0029(12) -0.0036(12) 0.0140(14)
C6 0.0301(16) 0.0264(16) 0.0273(15) 0.0023(12) 0.0024(12) 0.0142(14)
C7 0.0312(16) 0.0240(15) 0.0244(15) 0.0012(12) 0.0002(12) 0.0148(13)
C8 0.0314(17) 0.0302(17) 0.0289(16) -0.0084(13) -0.0033(13) 0.0121(15)
C9 0.045(2) 0.0322(19) 0.043(2) -0.0121(15) -0.0121(16) 0.0194(17)
C10 0.0361(18) 0.041(2) 0.0300(17) -0.0104(14) -0.0072(13) 0.0175(16)
C11 0.0333(19) 0.0361(19) 0.0402(19) -0.0095(15) -0.0040(14) 0.0078(16)
C12 0.0317(17) 0.0327(17) 0.0204(14) 0.0031(12) 0.0021(12) 0.0183(14)
C13 0.042(2) 0.0380(19) 0.0270(16) -0.0069(13) -0.0016(14) 0.0234(16)
C14 0.044(2) 0.049(2) 0.0235(16) 0.0088(14) 0.0034(14) 0.0285(18)
C15 0.0359(19) 0.045(2) 0.0258(16) 0.0004(14) 0.0051(13) 0.0189(16)
C16 0.0320(17) 0.0266(16) 0.0183(14) -0.0053(11) -0.0007(11) 0.0127(14)
C17 0.0256(15) 0.0260(15) 0.0191(14) -0.0009(11) 0.0015(11) 0.0107(13)
C18 0.0225(15) 0.0258(15) 0.0223(14) -0.0006(11) -0.0009(11) 0.0093(13)
C19 0.0276(16) 0.0280(16) 0.0194(14) 0.0025(11) 0.0005(11) 0.0100(13)
C20 0.0232(15) 0.0274(15) 0.0213(14) -0.0013(11) 0.0003(11) 0.0093(13)
C21 0.0219(15) 0.0281(16) 0.0257(15) 0.0007(12) -0.0011(11) 0.0107(13)
C22 0.0256(15) 0.0251(15) 0.0182(14) -0.0003(11) -0.0017(11) 0.0093(13)
C23 0.0257(16) 0.0342(17) 0.0207(14) 0.0009(12) 0.0028(11) 0.0123(14)
C24 0.0322(19) 0.041(2) 0.0317(18) 0.0002(14) 0.0098(14) 0.0063(16)
C25 0.0361(19) 0.060(2) 0.0276(16) 0.0057(15) 0.0077(13) 0.0292(18)
C26 0.0353(18) 0.045(2) 0.0220(15) -0.0038(13) 0.0003(13) 0.0210(16)
C27 0.0328(17) 0.0332(17) 0.0193(14) 0.0031(12) 0.0006(12) 0.0185(15)
C28 0.0420(19) 0.0391(19) 0.0193(15) -0.0026(13) -0.0075(13) 0.0173(16)
C29 0.041(2) 0.051(2) 0.0243(16) 0.0061(14) 0.0004(13) 0.0282(18)
C30 0.0347(18) 0.0335(18) 0.0245(15) 0.0048(12) 0.0034(12) 0.0156(15)
C31 0.0281(16) 0.0329(17) 0.0176(14) 0.0028(12) 0.0007(11) 0.0130(14)
C32 0.0265(16) 0.0308(17) 0.0254(15) 0.0015(12) 0.0014(12) 0.0167(14)
C33 0.0286(16) 0.0336(17) 0.0271(15) -0.0007(13) -0.0012(12) 0.0186(14)
C34 0.0325(17) 0.0415(19) 0.0251(15) 0.0015(13) -0.0033(12) 0.0221(16)
C35 0.0289(17) 0.0384(19) 0.0346(17) 0.0035(14) 0.0008(13) 0.0220(15)
C36 0.0298(17) 0.0298(17) 0.0351(17) 0.0020(13) 0.0045(13) 0.0178(14)
C37 0.0266(16) 0.0323(17) 0.0256(15) -0.0023(12) 0.0034(12) 0.0158(14)
C38 0.0382(19) 0.044(2) 0.0381(19) 0.0100(15) -0.0004(14) 0.0246(17)
C39 0.063(3) 0.042(2) 0.056(2) 0.0172(18) 0.003(2) 0.031(2)
C40 0.053(2) 0.054(2) 0.040(2) 0.0143(17) 0.0028(17) 0.032(2)
C41 0.047(2) 0.069(3) 0.054(2) 0.023(2) 0.0027(18) 0.040(2)
C42 0.0344(18) 0.0296(17) 0.0273(16) -0.0028(13) 0.0063(13) 0.0113(15)
C43 0.062(3) 0.035(2) 0.0338(19) -0.0084(15) 0.0062(17) 0.0112(19)
C44 0.0321(18) 0.053(2) 0.0249(16) -0.0071(15) -0.0038(13) 0.0143(17)
C45 0.042(2) 0.041(2) 0.0298(17) -0.0041(14) 0.0108(14) 0.0195(17)
C46 0.0303(17) 0.0351(18) 0.0212(14) -0.0021(12) -0.0068(12) 0.0178(14)
C47 0.0296(17) 0.0324(18) 0.0220(15) -0.0009(12) -0.0051(12) 0.0132(14)
C48 0.0303(17) 0.0282(16) 0.0255(15) 0.0000(12) -0.0005(12) 0.0143(14)
C49 0.0362(18) 0.0336(17) 0.0213(15) -0.0026(12) -0.0019(13) 0.0168(15)
C50 0.0294(16) 0.0236(15) 0.0277(16) -0.0015(12) -0.0058(12) 0.0107(13)
C51 0.0248(15) 0.0235(15) 0.0296(16) 0.0021(12) -0.0019(12) 0.0116(13)
C52 0.0278(16) 0.0274(16) 0.0221(14) 0.0040(11) 0.0001(12) 0.0135(13)
C53 0.0312(17) 0.0262(16) 0.0336(17) -0.0069(13) -0.0089(13) 0.0125(14)
C54 0.045(2) 0.0306(19) 0.050(2) -0.0121(15) -0.0154(17) 0.0179(17)
C55 0.040(2) 0.0391(19) 0.0323(17) -0.0125(14) -0.0122(14) 0.0209(16)
C56 0.0320(19) 0.0324(18) 0.043(2) -0.0086(15) -0.0110(14) 0.0087(15)
C57 0.0286(17) 0.0382(19) 0.0236(16) 0.0040(13) 0.0010(12) 0.0170(15)
C58 0.057(2) 0.048(2) 0.0255(17) -0.0053(15) -0.0012(15) 0.031(2)
C59 0.034(2) 0.071(3) 0.0318(19) 0.0009(17) 0.0045(14) 0.026(2)
C60 0.040(2) 0.061(2) 0.0245(16) 0.0108(15) 0.0048(14) 0.0292(19)
C61 0.0327(17) 0.0319(17) 0.0219(15) -0.0040(12) -0.0009(12) 0.0151(14)
C62 0.0321(17) 0.0294(17) 0.0221(15) 0.0022(12) 0.0000(12) 0.0160(14)
C63 0.0279(16) 0.0314(17) 0.0259(15) 0.0001(12) -0.0011(12) 0.0149(14)
C64 0.0335(17) 0.0398(19) 0.0224(15) 0.0007(13) -0.0039(12) 0.0204(15)
C65 0.0307(17) 0.0361(18) 0.0242(15) 0.0066(13) 0.0035(12) 0.0206(15)
C66 0.0274(16) 0.0292(16) 0.0261(15) 0.0035(12) 0.0054(12) 0.0166(14)
C67 0.0255(16) 0.0294(16) 0.0226(15) 0.0020(12) 0.0027(11) 0.0156(14)
C68 0.0383(19) 0.0394(19) 0.0276(16) 0.0105(14) 0.0037(13) 0.0244(16)
C69 0.065(3) 0.043(2) 0.039(2) 0.0133(16) 0.0046(17) 0.036(2)
C70 0.044(2) 0.069(3) 0.0345(19) 0.0169(17) 0.0058(15) 0.038(2)
C71 0.0374(19) 0.046(2) 0.0281(16) 0.0103(14) 0.0029(13) 0.0225(17)
C72 0.0324(17) 0.0290(16) 0.0211(14) -0.0012(12) 0.0027(12) 0.0164(14)
C73 0.049(2) 0.0298(18) 0.0296(17) -0.0028(13) -0.0010(15) 0.0177(16)
C74 0.041(2) 0.044(2) 0.0260(16) -0.0003(14) 0.0061(14) 0.0215(17)
C75 0.0335(18) 0.0376(19) 0.0248(16) -0.0005(13) -0.0040(13) 0.0169(15)
C76 0.0317(17) 0.0322(17) 0.0233(15) 0.0004(12) -0.0031(12) 0.0161(15)
C77 0.0285(17) 0.0403(19) 0.0226(15) 0.0025(13) 0.0010(12) 0.0178(15)
C78 0.0267(16) 0.0344(18) 0.0273(16) 0.0019(13) -0.0025(12) 0.0141(14)
C79 0.0343(18) 0.047(2) 0.0218(15) 0.0062(13) 0.0013(12) 0.0211(16)
C80 0.0285(17) 0.0392(19) 0.0273(16) 0.0020(13) 0.0032(12) 0.0185(15)
C81 0.0239(15) 0.0346(17) 0.0261(15) 0.0030(12) -0.0009(12) 0.0132(14)
C82 0.0239(15) 0.0294(16) 0.0249(15) 0.0032(12) -0.0026(11) 0.0106(13)
C83 0.0336(18) 0.048(2) 0.0279(16) 0.0046(14) 0.0061(13) 0.0229(17)
C84 0.061(3) 0.091(3) 0.0308(19) -0.0078(19) 0.0042(17) 0.052(3)
C85 0.047(2) 0.061(3) 0.052(2) 0.005(2) 0.0219(19) 0.024(2)
C86 0.052(2) 0.077(3) 0.040(2) 0.0065(19) 0.0124(17) 0.046(2)
C87 0.0312(17) 0.0393(19) 0.0216(15) 0.0043(13) -0.0038(12) 0.0180(15)
C88 0.048(2) 0.048(2) 0.0315(18) -0.0044(15) -0.0109(15) 0.0249(19)
C89 0.047(2) 0.044(2) 0.0271(17) 0.0099(15) 0.0054(15) 0.0189(18)
C90 0.058(3) 0.064(3) 0.0323(19) 0.0095(17) 0.0002(16) 0.043(2)
C91 0.0308(17) 0.0364(18) 0.0221(15) 0.0039(12) 0.0016(12) 0.0150(15)
C92 0.054(2) 0.054(2) 0.039(2) 0.0153(17) 0.0132(17) 0.032(2)
C93 0.046(2) 0.036(2) 0.058(2) 0.0124(17) 0.0118(19) 0.0140(18)
C94 0.043(2) 0.047(2) 0.062(3) 0.0116(19) 0.0138(19) 0.021(2)
C95 0.058(3) 0.055(3) 0.039(2) 0.0128(17) 0.0115(18) 0.033(2)
C96 0.057(3) 0.065(3) 0.038(2) -0.0007(19) -0.0028(18) 0.027(2)
C97 0.040(2) 0.074(3) 0.044(2) 0.005(2) 0.0005(17) 0.027(2)
C98 0.047(2) 0.067(3) 0.051(2) -0.001(2) 0.0087(18) 0.031(2)
C99 0.043(2) 0.048(2) 0.042(2) -0.0038(16) -0.0102(16) 0.0216(18)
C100 0.039(2) 0.045(2) 0.059(2) -0.0064(18) -0.0093(17) 0.0259(19)
C101 0.035(2) 0.049(2) 0.053(2) -0.0062(18) -0.0026(17) 0.0207(18)
C102 0.043(2) 0.047(2) 0.049(2) 0.0008(17) -0.0078(17) 0.0241(19)
C103 0.050(2) 0.065(3) 0.069(3) -0.002(2) 0.000(2) 0.042(2)
C104 0.052(3) 0.093(4) 0.069(3) 0.022(3) 0.002(2) 0.040(3)
C105 0.051(3) 0.106(4) 0.038(2) 0.007(2) 0.0020(18) 0.043(3)
C106 0.042(2) 0.087(4) 0.069(3) 0.005(3) 0.009(2) 0.036(3)
C107 0.044(3) 0.101(4) 0.051(3) 0.020(3) 0.009(2) 0.038(3)
C108 0.040(3) 0.147(6) 0.040(2) -0.017(3) -0.0060(19) 0.030(3)
C109 0.043(3) 0.092(4) 0.110(5) -0.033(4) 0.003(3) 0.027(3)
C110 0.049(2) 0.055(3) 0.045(2) -0.0096(18) -0.0035(17) 0.033(2)
C111 0.048(2) 0.044(2) 0.061(3) 0.0048(19) 0.0093(19) 0.025(2)
C112 0.056(3) 0.059(3) 0.043(2) 0.0104(18) 0.0021(18) 0.037(2)
C113 0.047(2) 0.054(2) 0.040(2) -0.0052(17) -0.0037(16) 0.030(2)
C114 0.055(2) 0.038(2) 0.055(2) 0.0015(17) 0.0009(19) 0.027(2)
C115 0.058(3) 0.053(2) 0.043(2) 0.0029(17) -0.0018(18) 0.039(2)
C116 0.058(3) 0.052(2) 0.041(2) 0.0104(18) 0.0100(18) 0.029(2)
C117 0.062(3) 0.073(3) 0.031(2) -0.0031(18) -0.0005(17) 0.037(2)
C118 0.052(2) 0.057(3) 0.049(2) -0.0068(19) 0.0036(18) 0.030(2)
C119 0.038(2) 0.059(3) 0.048(2) 0.0105(19) 0.0044(16) 0.023(2)
C120 0.057(3) 0.065(3) 0.033(2) 0.0024(18) 0.0033(17) 0.026(2)
C121 0.067(3) 0.053(3) 0.036(2) -0.0015(18) 0.0112(19) 0.024(2)
C122 0.050(3) 0.045(4) 0.072(5) 0.010(3) 0.008(3) 0.034(3)
C123 0.064(4) 0.057(5) 0.068(6) 0.021(4) 0.008(4) 0.031(4)
C124 0.068(4) 0.055(5) 0.067(4) 0.006(6) 0.015(3) 0.022(5)
C125 0.068(4) 0.044(4) 0.071(6) 0.004(4) 0.019(5) 0.017(3)
C126 0.057(4) 0.040(4) 0.074(5) 0.008(4) 0.011(4) 0.021(3)
C127 0.045(3) 0.044(4) 0.060(4) 0.010(3) 0.004(3) 0.024(3)
C128 0.057(5) 0.052(6) 0.070(6) 0.008(6) 0.013(5) 0.028(5)
C129 0.055(5) 0.045(5) 0.072(7) 0.008(6) 0.010(6) 0.037(4)
C130 0.064(5) 0.042(7) 0.073(6) 0.012(7) 0.015(5) 0.030(6)
C131 0.058(5) 0.044(6) 0.072(7) 0.008(7) 0.010(6) 0.027(5)
C132 0.056(5) 0.039(5) 0.070(8) 0.006(7) 0.007(6) 0.026(4)
C133 0.059(5) 0.052(6) 0.071(6) 0.009(6) 0.010(5) 0.019(5)
C134 0.050(14) 0.059(17) 0.060(11) 0.009(11) 0.000(9) 0.016(12)
C135 0.025(11) 0.051(19) 0.059(11) -0.003(9) 0.008(8) 0.021(12)
C136 0.054(12) 0.066(16) 0.041(11) -0.021(9) -0.015(10) 0.027(11)
C137 0.048(8) 0.051(12) 0.063(10) -0.007(8) -0.012(6) 0.027(8)
C138 0.044(9) 0.033(14) 0.067(11) -0.003(8) 0.007(7) 0.014(9)
C139 0.057(11) 0.049(13) 0.11(2) 0.004(12) 0.029(11) 0.036(10)
C140 0.070(12) 0.053(11) 0.048(7) -0.010(7) -0.008(7) 0.040(10)
C141 0.057(13) 0.046(11) 0.054(7) 0.000(5) 0.006(7) 0.025(12)
C142 0.071(14) 0.063(9) 0.054(13) -0.011(9) 0.019(11) 0.018(11)
C143 0.062(10) 0.069(13) 0.067(9) -0.022(8) -0.009(7) 0.011(8)
C144 0.061(12) 0.041(12) 0.083(10) -0.003(7) 0.017(8) 0.009(7)
C145 0.088(15) 0.052(8) 0.025(6) 0.000(4) 0.016(6) 0.036(9)
C146 0.075(6) 0.071(6) 0.122(7) 0.015(6) 0.017(6) 0.042(5)
C147 0.076(8) 0.065(8) 0.142(10) 0.008(8) -0.022(8) 0.033(7)
C148 0.065(6) 0.076(6) 0.118(7) 0.019(6) 0.006(6) 0.042(5)
C149 0.067(7) 0.087(6) 0.116(8) 0.019(7) 0.014(7) 0.037(6)
C150 0.054(6) 0.085(7) 0.107(8) 0.024(6) 0.021(6) 0.041(5)
C151 0.071(7) 0.084(7) 0.112(8) 0.020(7) 0.016(7) 0.041(6)
C152 0.085(5) 0.097(5) 0.112(6) 0.034(4) 0.021(4) 0.062(4)
C153 0.075(4) 0.051(4) 0.090(5) 0.012(3) -0.009(4) 0.024(3)
C154 0.066(4) 0.048(3) 0.081(4) 0.003(3) 0.000(3) 0.030(3)
C155 0.074(4) 0.060(4) 0.105(5) 0.005(4) 0.005(4) 0.041(4)
C156 0.054(5) 0.085(5) 0.127(7) 0.012(5) 0.010(5) 0.037(4)
C157 0.071(5) 0.097(6) 0.127(7) 0.033(5) 0.032(5) 0.033(5)
C158 0.079(9) 0.044(6) 0.061(9) 0.022(5) 0.007(6) 0.020(6)
C159 0.087(10) 0.046(5) 0.036(5) 0.017(4) 0.019(5) 0.024(6)
C160 0.075(8) 0.047(6) 0.040(4) 0.007(4) -0.004(5) 0.018(6)
C161 0.060(5) 0.059(7) 0.042(5) 0.009(5) 0.002(4) 0.023(4)
C162 0.084(7) 0.039(7) 0.033(5) 0.006(4) 0.011(4) 0.029(5)
C163 0.060(7) 0.034(6) 0.039(4) 0.005(4) -0.004(6) 0.012(5)
C164 0.06(3) 0.04(2) 0.033(15) 0.002(16) -0.002(15) 0.03(2)
C165 0.07(3) 0.027(12) 0.023(11) -0.005(8) 0.021(18) -0.011(19)
C166 0.057(16) 0.034(15) 0.044(13) 0.010(11) -0.014(12) 0.014(11)
C167 0.057(13) 0.06(2) 0.028(12) 0.008(12) -0.010(9) 0.027(14)
C168 0.048(13) 0.027(15) 0.025(11) -0.008(9) -0.005(8) 0.022(10)
C169 0.07(2) 0.024(17) 0.09(4) 0.016(17) -0.04(2) 0.002(15)
C170 0.045(2) 0.030(2) 0.059(3) 0.0055(17) -0.0119(18) 0.0081(17)
C171 0.064(3) 0.056(3) 0.042(2) -0.0036(18) -0.0112(19) 0.034(2)
C172 0.049(3) 0.109(4) 0.046(3) 0.002(3) -0.010(2) 0.028(3)
C173 0.075(4) 0.074(4) 0.039(2) -0.007(2) -0.008(2) -0.001(3)
C174 0.134(5) 0.043(3) 0.035(2) 0.0070(19) 0.013(3) 0.042(3)
C175 0.068(3) 0.066(3) 0.064(3) 0.028(2) 0.019(2) 0.044(3)
C176 0.055(6) 0.054(4) 0.049(5) 0.004(3) 0.015(4) 0.020(4)
C177 0.051(5) 0.076(5) 0.040(4) 0.007(4) 0.007(3) 0.015(4)
C178 0.036(3) 0.070(4) 0.037(4) 0.006(3) -0.008(3) 0.026(3)
C179 0.035(3) 0.051(3) 0.045(3) 0.005(3) -0.004(3) 0.028(3)
C180 0.028(3) 0.041(3) 0.056(4) 0.008(3) -0.005(3) 0.020(3)
C181 0.048(5) 0.050(5) 0.061(5) 0.016(4) 0.007(4) 0.027(4)
C182 0.035(6) 0.046(5) 0.046(6) 0.011(4) -0.002(5) 0.023(5)
C183 0.033(6) 0.061(6) 0.048(6) 0.013(5) 0.002(5) 0.023(5)
C184 0.035(6) 0.069(6) 0.055(7) 0.011(5) 0.008(5) 0.031(5)
C185 0.047(6) 0.068(5) 0.057(6) -0.004(5) 0.003(5) 0.025(5)
C186 0.048(6) 0.053(6) 0.055(5) -0.002(5) -0.003(6) 0.015(5)
C187 0.041(6) 0.047(6) 0.048(6) 0.004(5) -0.010(5) 0.015(5)

loop_
_atom_type_symbol
_atom_type_description
_atom_type_scat_dispersion_real
_atom_type_scat_dispersion_imag
_atom_type_scat_source
C C 0.0181 0.0091 'International Tables Vol C Tables 4.2.6.8 and 6.1.1.4'
H H 0.0000 0.0000 'International Tables Vol C Tables 4.2.6.8 and 6.1.1.4'
D D 0.0000 0.0000 'International Tables Vol C Tables 4.2.6.8 and 6.1.1.4'
N N 0.0311 0.0180 'International Tables Vol C Tables 4.2.6.8 and 6.1.1.4'
O O 0.0492 0.0322 'International Tables Vol C Tables 4.2.6.8 and 6.1.1.4'
Ti Ti 0.2191 1.8069 'International Tables Vol C Tables 4.2.6.8 and 6.1.1.4'

loop_
_geom_angle_atom_site_label_1
_geom_angle_atom_site_label_2
_geom_angle_atom_site_label_3
_geom_angle
_geom_angle_site_symmetry_1
_geom_angle_site_symmetry_3
_geom_angle_publ_flag
O1 Ti1 N1 179.16(11) . . ?
O3 Ti1 O1 96.98(10) . . ?
O3 Ti1 N1 83.86(9) . . ?
O4 Ti1 O1 96.29(10) . . ?
O4 Ti1 O3 119.27(10) . . ?
O4 Ti1 N1 83.33(9) . . ?
O5 Ti1 O1 96.00(10) . . ?
O5 Ti1 O3 117.17(11) . . ?
O5 Ti1 O4 119.86(11) . . ?
O5 Ti1 N1 83.55(9) . . ?
O2 Ti2 N2 177.81(10) . . ?
O6 Ti2 O2 91.92(10) . . ?
O6 Ti2 O7 119.41(11) . . ?
O6 Ti2 O8 125.96(11) . . ?
O6 Ti2 N2 87.62(9) . . ?
O7 Ti2 O2 90.18(9) . . ?
O7 Ti2 N2 88.18(9) . . ?
O8 Ti2 O2 93.21(10) . . ?
O8 Ti2 O7 114.34(11) . . ?
O8 Ti2 N2 88.80(9) . . ?
C1A O1 Ti1 161.9(4) . . ?
C1B O1 Ti1 158.6(14) . . ?
C1A O2 Ti2 135.9(4) . . ?
C1B O2 Ti2 150.5(12) . . ?
C2 O3 Ti1 143.61(19) . . ?
C17 O4 Ti1 144.98(19) . . ?
C32 O5 Ti1 143.2(2) . . ?
C47 O6 Ti2 136.5(2) . . ?
C62 O7 Ti2 136.1(2) . . ?
C77 O8 Ti2 135.5(2) . . ?
C16 N1 Ti1 109.23(18) . . ?
C16 N1 C31 109.2(2) . . ?
C16 N1 C46 109.4(2) . . ?
C31 N1 Ti1 110.60(17) . . ?
C31 N1 C46 108.6(2) . . ?
C46 N1 Ti1 109.83(18) . . ?
C61 N2 Ti2 107.84(18) . . ?
C61 N2 C91 110.6(2) . . ?
C76 N2 Ti2 108.91(18) . . ?
C76 N2 C61 110.5(2) . . ?
C76 N2 C91 109.7(2) . . ?
C91 N2 Ti2 109.28(18) . . ?
O1 C1A H1A 117.1 . . ?
O2 C1A O1 125.8(7) . . ?
O2 C1A H1A 117.1 . . ?
O1 C1B H1B 108.7 . . ?
O2 C1B O1 143(3) . . ?
O2 C1B H1B 108.7 . . ?
O3 C2 C3 116.6(3) . . ?
O3 C2 C7 120.9(3) . . ?
C7 C2 C3 122.5(3) . . ?
C2 C3 C16 120.5(3) . . ?
C4 C3 C2 118.7(3) . . ?
C4 C3 C16 120.8(3) . . ?
C3 C4 H4 119.3 . . ?
C3 C4 C5 121.3(3) . . ?
C5 C4 H4 119.3 . . ?
C4 C5 C8 119.3(3) . . ?
C6 C5 C4 117.8(3) . . ?
C6 C5 C8 122.7(3) . . ?
C5 C6 H6 118.3 . . ?
C5 C6 C7 123.4(3) . . ?
C7 C6 H6 118.3 . . ?
C2 C7 C12 121.4(3) . . ?
C6 C7 C2 116.1(3) . . ?
C6 C7 C12 122.4(3) . . ?
C5 C8 C9 108.0(3) . . ?
C5 C8 C10 110.2(3) . . ?
C10 C8 C9 110.1(3) . . ?
C11 C8 C5 112.0(3) . . ?
C11 C8 C9 108.5(3) . . ?
C11 C8 C10 108.1(3) . . ?
C8 C9 H9A 109.5 . . ?
C8 C9 H9B 109.5 . . ?
C8 C9 H9C 109.5 . . ?
H9A C9 H9B 109.5 . . ?
H9A C9 H9C 109.5 . . ?
H9B C9 H9C 109.5 . . ?
C8 C10 H10A 109.5 . . ?
C8 C10 H10B 109.5 . . ?
C8 C10 H10C 109.5 . . ?
H10A C10 H10B 109.5 . . ?
H10A C10 H10C 109.5 . . ?
H10B C10 H10C 109.5 . . ?
C8 C11 H11A 109.5 . . ?
C8 C11 H11B 109.5 . . ?
C8 C11 H11C 109.5 . . ?
H11A C11 H11B 109.5 . . ?
H11A C11 H11C 109.5 . . ?
H11B C11 H11C 109.5 . . ?
C7 C12 C13 109.5(3) . . ?
C7 C12 C14 110.4(3) . . ?
C14 C12 C13 109.7(3) . . ?
C15 C12 C7 111.8(3) . . ?
C15 C12 C13 107.5(3) . . ?
C15 C12 C14 107.9(3) . . ?
C12 C13 H13A 109.5 . . ?
C12 C13 H13B 109.5 . . ?
C12 C13 H13C 109.5 . . ?
H13A C13 H13B 109.5 . . ?
H13A C13 H13C 109.5 . . ?
H13B C13 H13C 109.5 . . ?
C12 C14 H14A 109.5 . . ?
C12 C14 H14B 109.5 . . ?
C12 C14 H14C 109.5 . . ?
H14A C14 H14B 109.5 . . ?
H14A C14 H14C 109.5 . . ?
H14B C14 H14C 109.5 . . ?
C12 C15 H15A 109.5 . . ?
C12 C15 H15B 109.5 . . ?
C12 C15 H15C 109.5 . . ?
H15A C15 H15B 109.5 . . ?
H15A C15 H15C 109.5 . . ?
H15B C15 H15C 109.5 . . ?
N1 C16 C3 114.4(3) . . ?
N1 C16 H16A 108.7 . . ?
N1 C16 H16B 108.7 . . ?
C3 C16 H16A 108.7 . . ?
C3 C16 H16B 108.7 . . ?
H16A C16 H16B 107.6 . . ?
O4 C17 C18 116.7(3) . . ?
O4 C17 C22 120.6(3) . . ?
C22 C17 C18 122.7(3) . . ?
C17 C18 C31 121.2(3) . . ?
C19 C18 C17 119.0(3) . . ?
C19 C18 C31 119.6(3) . . ?
C18 C19 H19 119.6 . . ?
C18 C19 C20 120.8(3) . . ?
C20 C19 H19 119.6 . . ?
C19 C20 C21 117.9(3) . . ?
C19 C20 C23 119.7(3) . . ?
C21 C20 C23 122.3(3) . . ?
C20 C21 H21 118.2 . . ?
C20 C21 C22 123.5(3) . . ?
C22 C21 H21 118.2 . . ?
C17 C22 C21 116.1(3) . . ?
C17 C22 C27 121.9(3) . . ?
C21 C22 C27 122.0(3) . . ?
C20 C23 C26 109.8(3) . . ?
C24 C23 C20 108.5(3) . . ?
C24 C23 C26 109.2(3) . . ?
C25 C23 C20 112.3(3) . . ?
C25 C23 C24 109.2(3) . . ?
C25 C23 C26 107.9(3) . . ?
C23 C24 H24A 109.5 . . ?
C23 C24 H24B 109.5 . . ?
C23 C24 H24C 109.5 . . ?
H24A C24 H24B 109.5 . . ?
H24A C24 H24C 109.5 . . ?
H24B C24 H24C 109.5 . . ?
C23 C25 H25A 109.5 . . ?
C23 C25 H25B 109.5 . . ?
C23 C25 H25C 109.5 . . ?
H25A C25 H25B 109.5 . . ?
H25A C25 H25C 109.5 . . ?
H25B C25 H25C 109.5 . . ?
C23 C26 H26A 109.5 . . ?
C23 C26 H26B 109.5 . . ?
C23 C26 H26C 109.5 . . ?
H26A C26 H26B 109.5 . . ?
H26A C26 H26C 109.5 . . ?
H26B C26 H26C 109.5 . . ?
C28 C27 C22 110.3(3) . . ?
C29 C27 C22 111.6(3) . . ?
C29 C27 C28 107.8(3) . . ?
C29 C27 C30 107.3(3) . . ?
C30 C27 C22 110.0(3) . . ?
C30 C27 C28 109.8(3) . . ?
C27 C28 H28A 109.5 . . ?
C27 C28 H28B 109.5 . . ?
C27 C28 H28C 109.5 . . ?
H28A C28 H28B 109.5 . . ?
H28A C28 H28C 109.5 . . ?
H28B C28 H28C 109.5 . . ?
C27 C29 H29A 109.5 . . ?
C27 C29 H29B 109.5 . . ?
C27 C29 H29C 109.5 . . ?
H29A C29 H29B 109.5 . . ?
H29A C29 H29C 109.5 . . ?
H29B C29 H29C 109.5 . . ?
C27 C30 H30A 109.5 . . ?
C27 C30 H30B 109.5 . . ?
C27 C30 H30C 109.5 . . ?
H30A C30 H30B 109.5 . . ?
H30A C30 H30C 109.5 . . ?
H30B C30 H30C 109.5 . . ?
N1 C31 H31A 108.5 . . ?
N1 C31 H31B 108.5 . . ?
C18 C31 N1 115.1(3) . . ?
C18 C31 H31A 108.5 . . ?
C18 C31 H31B 108.5 . . ?
H31A C31 H31B 107.5 . . ?
O5 C32 C33 117.1(3) . . ?
O5 C32 C37 120.4(3) . . ?
C33 C32 C37 122.5(3) . . ?
C32 C33 C34 119.0(3) . . ?
C32 C33 C46 120.0(3) . . ?
C34 C33 C46 121.0(3) . . ?
C33 C34 H34 119.6 . . ?
C35 C34 C33 120.8(3) . . ?
C35 C34 H34 119.6 . . ?
C34 C35 C36 118.2(3) . . ?
C34 C35 C38 119.6(3) . . ?
C36 C35 C38 122.1(3) . . ?
C35 C36 H36 118.3 . . ?
C35 C36 C37 123.4(3) . . ?
C37 C36 H36 118.3 . . ?
C32 C37 C36 116.0(3) . . ?
C32 C37 C42 121.5(3) . . ?
C36 C37 C42 122.4(3) . . ?
C35 C38 C41 108.0(3) . . ?
C39 C38 C35 112.0(3) . . ?
C39 C38 C41 107.8(3) . . ?
C40 C38 C35 110.2(3) . . ?
C40 C38 C39 108.8(3) . . ?
C40 C38 C41 110.1(3) . . ?
C38 C39 H39A 109.5 . . ?
C38 C39 H39B 109.5 . . ?
C38 C39 H39C 109.5 . . ?
H39A C39 H39B 109.5 . . ?
H39A C39 H39C 109.5 . . ?
H39B C39 H39C 109.5 . . ?
C38 C40 H40A 109.5 . . ?
C38 C40 H40B 109.5 . . ?
C38 C40 H40C 109.5 . . ?
H40A C40 H40B 109.5 . . ?
H40A C40 H40C 109.5 . . ?
H40B C40 H40C 109.5 . . ?
C38 C41 H41A 109.5 . . ?
C38 C41 H41B 109.5 . . ?
C38 C41 H41C 109.5 . . ?
H41A C41 H41B 109.5 . . ?
H41A C41 H41C 109.5 . . ?
H41B C41 H41C 109.5 . . ?
C37 C42 C45 109.6(3) . . ?
C43 C42 C37 110.7(3) . . ?
C43 C42 C45 107.6(3) . . ?
C44 C42 C37 111.4(3) . . ?
C44 C42 C43 107.8(3) . . ?
C44 C42 C45 109.6(3) . . ?
C42 C43 H43A 109.5 . . ?
C42 C43 H43B 109.5 . . ?
C42 C43 H43C 109.5 . . ?
H43A C43 H43B 109.5 . . ?
H43A C43 H43C 109.5 . . ?
H43B C43 H43C 109.5 . . ?
C42 C44 H44A 109.5 . . ?
C42 C44 H44B 109.5 . . ?
C42 C44 H44C 109.5 . . ?
H44A C44 H44B 109.5 . . ?
H44A C44 H44C 109.5 . . ?
H44B C44 H44C 109.5 . . ?
C42 C45 H45A 109.5 . . ?
C42 C45 H45B 109.5 . . ?
C42 C45 H45C 109.5 . . ?
H45A C45 H45B 109.5 . . ?
H45A C45 H45C 109.5 . . ?
H45B C45 H45C 109.5 . . ?
N1 C46 C33 113.0(3) . . ?
N1 C46 H46A 109.0 . . ?
N1 C46 H46B 109.0 . . ?
C33 C46 H46A 109.0 . . ?
C33 C46 H46B 109.0 . . ?
H46A C46 H46B 107.8 . . ?
O6 C47 C48 118.8(3) . . ?
O6 C47 C52 120.1(3) . . ?
C48 C47 C52 121.1(3) . . ?
C47 C48 C61 120.7(3) . . ?
C49 C48 C47 119.3(3) . . ?
C49 C48 C61 120.0(3) . . ?
C48 C49 H49 119.2 . . ?
C48 C49 C50 121.6(3) . . ?
C50 C49 H49 119.2 . . ?
C49 C50 C53 119.6(3) . . ?
C51 C50 C49 117.6(3) . . ?
C51 C50 C53 122.6(3) . . ?
C50 C51 H51 118.2 . . ?
C50 C51 C52 123.6(3) . . ?
C52 C51 H51 118.2 . . ?
C47 C52 C57 121.1(3) . . ?
C51 C52 C47 116.7(3) . . ?
C51 C52 C57 122.2(3) . . ?
C50 C53 C54 108.4(3) . . ?
C50 C53 C55 110.7(3) . . ?
C50 C53 C56 112.3(3) . . ?
C55 C53 C54 109.3(3) . . ?
C55 C53 C56 107.6(3) . . ?
C56 C53 C54 108.4(3) . . ?
C53 C54 H54A 109.5 . . ?
C53 C54 H54B 109.5 . . ?
C53 C54 H54C 109.5 . . ?
H54A C54 H54B 109.5 . . ?
H54A C54 H54C 109.5 . . ?
H54B C54 H54C 109.5 . . ?
C53 C55 H55A 109.5 . . ?
C53 C55 H55B 109.5 . . ?
C53 C55 H55C 109.5 . . ?
H55A C55 H55B 109.5 . . ?
H55A C55 H55C 109.5 . . ?
H55B C55 H55C 109.5 . . ?
C53 C56 H56A 109.5 . . ?
C53 C56 H56B 109.5 . . ?
C53 C56 H56C 109.5 . . ?
H56A C56 H56B 109.5 . . ?
H56A C56 H56C 109.5 . . ?
H56B C56 H56C 109.5 . . ?
C52 C57 C60 110.6(3) . . ?
C58 C57 C52 110.4(3) . . ?
C58 C57 C59 107.6(3) . . ?
C58 C57 C60 109.2(3) . . ?
C59 C57 C52 111.3(3) . . ?
C59 C57 C60 107.6(3) . . ?
C57 C58 H58A 109.5 . . ?
C57 C58 H58B 109.5 . . ?
C57 C58 H58C 109.5 . . ?
H58A C58 H58B 109.5 . . ?
H58A C58 H58C 109.5 . . ?
H58B C58 H58C 109.5 . . ?
C57 C59 H59A 109.5 . . ?
C57 C59 H59B 109.5 . . ?
C57 C59 H59C 109.5 . . ?
H59A C59 H59B 109.5 . . ?
H59A C59 H59C 109.5 . . ?
H59B C59 H59C 109.5 . . ?
C57 C60 H60A 109.5 . . ?
C57 C60 H60B 109.5 . . ?
C57 C60 H60C 109.5 . . ?
H60A C60 H60B 109.5 . . ?
H60A C60 H60C 109.5 . . ?
H60B C60 H60C 109.5 . . ?
N2 C61 C48 113.9(3) . . ?
N2 C61 H61A 108.8 . . ?
N2 C61 H61B 108.8 . . ?
C48 C61 H61A 108.8 . . ?
C48 C61 H61B 108.8 . . ?
H61A C61 H61B 107.7 . . ?
O7 C62 C63 120.0(3) . . ?
O7 C62 C67 120.0(3) . . ?
C67 C62 C63 120.0(3) . . ?
C62 C63 C76 121.4(3) . . ?
C64 C63 C62 119.5(3) . . ?
C64 C63 C76 118.9(3) . . ?
C63 C64 H64 119.0 . . ?
C65 C64 C63 122.0(3) . . ?
C65 C64 H64 119.0 . . ?
C64 C65 C66 117.2(3) . . ?
C64 C65 C68 119.3(3) . . ?
C66 C65 C68 123.4(3) . . ?
C65 C66 H66 118.2 . . ?
C67 C66 C65 123.7(3) . . ?
C67 C66 H66 118.2 . . ?
C62 C67 C72 120.2(3) . . ?
C66 C67 C62 117.5(3) . . ?
C66 C67 C72 122.4(3) . . ?
C65 C68 C70 108.3(3) . . ?
C65 C68 C71 110.4(3) . . ?
C69 C68 C65 112.1(3) . . ?
C69 C68 C70 108.8(3) . . ?
C69 C68 C71 108.3(3) . . ?
C71 C68 C70 108.9(3) . . ?
C68 C69 H69A 109.5 . . ?
C68 C69 H69B 109.5 . . ?
C68 C69 H69C 109.5 . . ?
H69A C69 H69B 109.5 . . ?
H69A C69 H69C 109.5 . . ?
H69B C69 H69C 109.5 . . ?
C68 C70 H70A 109.5 . . ?
C68 C70 H70B 109.5 . . ?
C68 C70 H70C 109.5 . . ?
H70A C70 H70B 109.5 . . ?
H70A C70 H70C 109.5 . . ?
H70B C70 H70C 109.5 . . ?
C68 C71 H71A 109.5 . . ?
C68 C71 H71B 109.5 . . ?
C68 C71 H71C 109.5 . . ?
H71A C71 H71B 109.5 . . ?
H71A C71 H71C 109.5 . . ?
H71B C71 H71C 109.5 . . ?
C67 C72 C74 110.3(3) . . ?
C73 C72 C67 111.5(3) . . ?
C73 C72 C74 107.6(3) . . ?
C75 C72 C67 110.3(2) . . ?
C75 C72 C73 107.3(3) . . ?
C75 C72 C74 109.8(3) . . ?
C72 C73 H73A 109.5 . . ?
C72 C73 H73B 109.5 . . ?
C72 C73 H73C 109.5 . . ?
H73A C73 H73B 109.5 . . ?
H73A C73 H73C 109.5 . . ?
H73B C73 H73C 109.5 . . ?
C72 C74 H74A 109.5 . . ?
C72 C74 H74B 109.5 . . ?
C72 C74 H74C 109.5 . . ?
H74A C74 H74B 109.5 . . ?
H74A C74 H74C 109.5 . . ?
H74B C74 H74C 109.5 . . ?
C72 C75 H75A 109.5 . . ?
C72 C75 H75B 109.5 . . ?
C72 C75 H75C 109.5 . . ?
H75A C75 H75B 109.5 . . ?
H75A C75 H75C 109.5 . . ?
H75B C75 H75C 109.5 . . ?
N2 C76 C63 116.1(3) . . ?
N2 C76 H76A 108.3 . . ?
N2 C76 H76B 108.3 . . ?
C63 C76 H76A 108.3 . . ?
C63 C76 H76B 108.3 . . ?
H76A C76 H76B 107.4 . . ?
O8 C77 C78 118.9(3) . . ?
O8 C77 C82 120.3(3) . . ?
C82 C77 C78 120.7(3) . . ?
C77 C78 C91 121.0(3) . . ?
C79 C78 C77 119.4(3) . . ?
C79 C78 C91 119.5(3) . . ?
C78 C79 H79 119.1 . . ?
C80 C79 C78 121.7(3) . . ?
C80 C79 H79 119.1 . . ?
C79 C80 C81 117.1(3) . . ?
C79 C80 C83 120.2(3) . . ?
C81 C80 C83 122.4(3) . . ?
C80 C81 H81 118.0 . . ?
C80 C81 C82 123.9(3) . . ?
C82 C81 H81 118.0 . . ?
C77 C82 C87 121.2(3) . . ?
C81 C82 C77 117.1(3) . . ?
C81 C82 C87 121.8(3) . . ?
C84 C83 C80 110.6(3) . . ?
C84 C83 C85 109.2(3) . . ?
C84 C83 C86 108.4(3) . . ?
C85 C83 C80 107.8(3) . . ?
C86 C83 C80 112.5(3) . . ?
C86 C83 C85 108.3(3) . . ?
C83 C84 H84A 109.5 . . ?
C83 C84 H84B 109.5 . . ?
C83 C84 H84C 109.5 . . ?
H84A C84 H84B 109.5 . . ?
H84A C84 H84C 109.5 . . ?
H84B C84 H84C 109.5 . . ?
C83 C85 H85A 109.5 . . ?
C83 C85 H85B 109.5 . . ?
C83 C85 H85C 109.5 . . ?
H85A C85 H85B 109.5 . . ?
H85A C85 H85C 109.5 . . ?
H85B C85 H85C 109.5 . . ?
C83 C86 H86A 109.5 . . ?
C83 C86 H86B 109.5 . . ?
C83 C86 H86C 109.5 . . ?
H86A C86 H86B 109.5 . . ?
H86A C86 H86C 109.5 . . ?
H86B C86 H86C 109.5 . . ?
C82 C87 C89 110.1(3) . . ?
C82 C87 C90 111.7(3) . . ?
C88 C87 C82 110.7(3) . . ?
C88 C87 C89 109.9(3) . . ?
C88 C87 C90 108.0(3) . . ?
C89 C87 C90 106.4(3) . . ?
C87 C88 H88A 109.5 . . ?
C87 C88 H88B 109.5 . . ?
C87 C88 H88C 109.5 . . ?
H88A C88 H88B 109.5 . . ?
H88A C88 H88C 109.5 . . ?
H88B C88 H88C 109.5 . . ?
C87 C89 H89A 109.5 . . ?
C87 C89 H89B 109.5 . . ?
C87 C89 H89C 109.5 . . ?
H89A C89 H89B 109.5 . . ?
H89A C89 H89C 109.5 . . ?
H89B C89 H89C 109.5 . . ?
C87 C90 H90A 109.5 . . ?
C87 C90 H90B 109.5 . . ?
C87 C90 H90C 109.5 . . ?
H90A C90 H90B 109.5 . . ?
H90A C90 H90C 109.5 . . ?
H90B C90 H90C 109.5 . . ?
N2 C91 C78 115.4(3) . . ?
N2 C91 H91A 108.4 . . ?
N2 C91 H91B 108.4 . . ?
C78 C91 H91A 108.4 . . ?
C78 C91 H91B 108.4 . . ?
H91A C91 H91B 107.5 . . ?
C93 C92 D92 120.2 . . ?
C93 C92 C97 119.6(4) . . ?
C97 C92 D92 120.2 . . ?
C92 C93 D93 120.1 . . ?
C92 C93 C94 119.8(4) . . ?
C94 C93 D93 120.1 . . ?
C93 C94 D94 120.0 . . ?
C95 C94 C93 120.0(4) . . ?
C95 C94 D94 120.0 . . ?
C94 C95 D95 119.9 . . ?
C96 C95 C94 120.2(4) . . ?
C96 C95 D95 119.9 . . ?
C95 C96 D96 120.0 . . ?
C97 C96 C95 120.1(4) . . ?
C97 C96 D96 120.0 . . ?
C92 C97 D97 119.9 . . ?
C96 C97 C92 120.2(4) . . ?
C96 C97 D97 119.9 . . ?
C99 C98 D98 119.9 . . ?
C99 C98 C103 120.3(4) . . ?
C103 C98 D98 119.9 . . ?
C98 C99 D99 120.1 . . ?
C100 C99 C98 119.7(4) . . ?
C100 C99 D99 120.1 . . ?
C99 C100 D100 119.5 . . ?
C99 C100 C101 121.0(4) . . ?
C101 C100 D100 119.5 . . ?
C100 C101 D101 120.1 . . ?
C100 C101 C102 119.7(4) . . ?
C102 C101 D101 120.1 . . ?
C101 C102 D102 120.2 . . ?
C101 C102 C103 119.6(4) . . ?
C103 C102 D102 120.2 . . ?
C98 C103 C102 119.7(4) . . ?
C98 C103 D103 120.1 . . ?
C102 C103 D103 120.1 . . ?
C105 C104 D104 120.5 . . ?
C109 C104 D104 120.5 . . ?
C109 C104 C105 119.0(5) . . ?
C104 C105 D105 119.6 . . ?
C106 C105 C104 120.9(5) . . ?
C106 C105 D105 119.6 . . ?
C105 C106 D106 119.6 . . ?
C107 C106 C105 120.8(5) . . ?
C107 C106 D106 119.6 . . ?
C106 C107 D107 120.0 . . ?
C106 C107 C108 120.1(5) . . ?
C108 C107 D107 120.0 . . ?
C107 C108 D108 120.0 . . ?
C107 C108 C109 119.9(5) . . ?
C109 C108 D108 120.0 . . ?
C104 C109 C108 119.3(6) . . ?
C104 C109 D109 120.3 . . ?
C108 C109 D109 120.3 . . ?
C111 C110 D110 120.6 . . ?
C115 C110 D110 120.6 . . ?
C115 C110 C111 118.8(4) . . ?
C110 C111 D111 119.6 . . ?
C112 C111 C110 120.8(4) . . ?
C112 C111 D111 119.6 . . ?
C111 C112 D112 120.1 . . ?
C113 C112 C111 119.8(4) . . ?
C113 C112 D112 120.1 . . ?
C112 C113 D113 120.0 . . ?
C112 C113 C114 120.0(4) . . ?
C114 C113 D113 120.0 . . ?
C113 C114 D114 119.8 . . ?
C115 C114 C113 120.4(4) . . ?
C115 C114 D114 119.8 . . ?
C110 C115 C114 120.3(4) . . ?
C110 C115 D115 119.9 . . ?
C114 C115 D115 119.9 . . ?
C117 C116 D116 120.7 . . ?
C117 C116 C121 118.7(4) . . ?
C121 C116 D116 120.7 . . ?
C116 C117 D117 119.9 . . ?
C116 C117 C118 120.2(4) . . ?
C118 C117 D117 119.9 . . ?
C117 C118 D118 119.8 . . ?
C119 C118 C117 120.4(4) . . ?
C119 C118 D118 119.8 . . ?
C118 C119 D119 120.3 . . ?
C120 C119 C118 119.4(4) . . ?
C120 C119 D119 120.3 . . ?
C119 C120 D120 119.8 . . ?
C119 C120 C121 120.4(4) . . ?
C121 C120 D120 119.8 . . ?
C116 C121 D121 119.6 . . ?
C120 C121 C116 120.9(4) . . ?
C120 C121 D121 119.6 . . ?
C123 C122 D122 120.9 . . ?
C123 C122 C127 118.2(9) . . ?
C127 C122 D122 120.9 . . ?
C122 C123 D123 120.5 . . ?
C124 C123 C122 119.0(11) . . ?
C124 C123 D123 120.5 . . ?
C123 C124 D124 118.2 . . ?
C125 C124 C123 123.5(11) . . ?
C125 C124 D124 118.2 . . ?
C124 C125 D125 120.1 . . ?
C124 C125 C126 119.8(10) . . ?
C126 C125 D125 120.1 . . ?
C125 C126 D126 119.9 . . ?
C125 C126 C127 120.2(9) . . ?
C127 C126 D126 119.9 . . ?
C122 C127 D127 120.4 . . ?
C126 C127 C122 119.1(8) . . ?
C126 C127 D127 120.4 . . ?
C129 C128 D128 120.3 . . ?
C129 C128 C133 119(2) . . ?
C133 C128 D128 120.3 . . ?
C128 C129 D129 121.4 . . ?
C130 C129 C128 117(2) . . ?
C130 C129 D129 121.4 . . ?
C129 C130 D130 119.7 . . ?
C131 C130 C129 121(3) . . ?
C131 C130 D130 119.7 . . ?
C130 C131 D131 119.3 . . ?
C132 C131 C130 121(3) . . ?
C132 C131 D131 119.3 . . ?
C131 C132 D132 118.3 . . ?
C131 C132 C133 123(2) . . ?
C133 C132 D132 118.3 . . ?
C128 C133 D133 121.1 . . ?
C132 C133 C128 118(2) . . ?
C132 C133 D133 121.1 . . ?
C135 C134 D134 119.0 . . ?
C135 C134 C139 122(4) . . ?
C139 C134 D134 119.0 . . ?
C134 C135 D135 120.2 . . ?
C134 C135 C136 120(4) . . ?
C136 C135 D135 120.2 . . ?
C135 C136 D136 119.6 . . ?
C137 C136 C135 121(4) . . ?
C137 C136 D136 119.6 . . ?
C136 C137 D137 121.2 . . ?
C136 C137 C138 118(3) . . ?
C138 C137 D137 121.2 . . ?
C137 C138 D138 118.1 . . ?
C139 C138 C137 124(3) . . ?
C139 C138 D138 118.1 . . ?
C134 C139 D139 121.9 . . ?
C138 C139 C134 116(3) . . ?
C138 C139 D139 121.9 . . ?
C141 C140 D140 118.7 . . ?
C141 C140 C145 123(2) . . ?
C145 C140 D140 118.7 . . ?
C140 C141 D141 122.3 . . ?
C140 C141 C142 115(2) . . ?
C142 C141 D141 122.3 . . ?
C141 C142 D142 118.8 . . ?
C143 C142 C141 122(3) . . ?
C143 C142 D142 118.8 . . ?
C142 C143 D143 119.5 . . ?
C142 C143 C144 121(3) . . ?
C144 C143 D143 119.5 . . ?
C143 C144 D144 121.3 . . ?
C145 C144 C143 117(2) . . ?
C145 C144 D144 121.3 . . ?
C140 C145 D145 119.5 . . ?
C144 C145 C140 121.0(19) . . ?
C144 C145 D145 119.5 . . ?
C147 C146 D146 123.6 . . ?
C147 C146 C151 113(2) . . ?
C151 C146 D146 123.6 . . ?
C146 C147 D147 116.2 . . ?
C146 C147 C148 128(2) . . ?
C148 C147 D147 116.2 . . ?
C147 C148 D148 117.0 . . ?
C147 C148 C149 126(2) . . ?
C149 C148 D148 117.0 . . ?
C148 C149 D149 128.5 . . ?
C148 C149 C150 103(3) . . ?
C150 C149 D149 128.5 . . ?
C149 C150 D150 115.0 . . ?
C149 C150 C151 130(3) . . ?
C151 C150 D150 115.0 . . ?
C146 C151 C150 114(2) . . ?
C146 C151 D151 123.0 . . ?
C150 C151 D151 123.0 . . ?
C153 C152 D152 121.2 . . ?
C153 C152 C157 117.6(11) . . ?
C157 C152 D152 121.2 . . ?
C152 C153 D153 120.1 . . ?
C152 C153 C154 119.9(9) . . ?
C154 C153 D153 120.1 . . ?
C153 C154 D154 116.9 . . ?
C155 C154 C153 126.2(8) . . ?
C155 C154 D154 116.9 . . ?
C154 C155 D155 121.6 . . ?
C154 C155 C156 116.8(11) . . ?
C156 C155 D155 121.6 . . ?
C155 C156 D156 120.6 . . ?
C155 C156 C157 118.8(13) . . ?
C157 C156 D156 120.6 . . ?
C152 C157 D157 119.9 . . ?
C156 C157 C152 120.3(13) . . ?
C156 C157 D157 119.9 . . ?
C159 C158 D158 119.5 . . ?
C159 C158 C163 121.0(19) . . ?
C163 C158 D158 119.5 . . ?
C158 C159 D159 120.3 . . ?
C160 C159 C158 119.4(17) . . ?
C160 C159 D159 120.3 . . ?
C159 C160 D160 119.4 . . ?
C159 C160 C161 121.2(12) . . ?
C161 C160 D160 119.4 . . ?
C160 C161 D161 121.0 . . ?
C160 C161 C162 118.0(10) . . ?
C162 C161 D161 121.0 . . ?
C161 C162 D162 118.6 . . ?
C163 C162 C161 122.7(12) . . ?
C163 C162 D162 118.6 . . ?
C158 C163 D163 121.3 . . ?
C162 C163 C158 117.5(16) . . ?
C162 C163 D163 121.3 . . ?
C165 C164 D164 125.0 . . ?
C165 C164 C169 110(4) . . ?
C169 C164 D164 125.0 . . ?
C164 C165 D165 119.0 . . ?
C166 C165 C164 122(3) . . ?
C166 C165 D165 119.0 . . ?
C165 C166 D166 118.9 . . ?
C167 C166 C165 122(3) . . ?
C167 C166 D166 118.9 . . ?
C166 C167 D167 120.2 . . ?
C166 C167 C168 120(3) . . ?
C168 C167 D167 120.2 . . ?
C167 C168 D168 123.5 . . ?
C167 C168 C169 113(3) . . ?
C169 C168 D168 123.5 . . ?
C164 C169 D169 114.1 . . ?
C168 C169 C164 132(5) . . ?
C168 C169 D169 114.1 . . ?
C171 C170 D170 119.9 . . ?
C175 C170 D170 119.9 . . ?
C175 C170 C171 120.1(4) . . ?
C170 C171 D171 120.0 . . ?
C170 C171 C172 120.1(4) . . ?
C172 C171 D171 120.0 . . ?
C171 C172 D172 119.8 . . ?
C173 C172 C171 120.4(5) . . ?
C173 C172 D172 119.8 . . ?
C172 C173 D173 119.4 . . ?
C172 C173 C174 121.1(5) . . ?
C174 C173 D173 119.4 . . ?
C173 C174 D174 120.6 . . ?
C173 C174 C175 118.8(5) . . ?
C175 C174 D174 120.6 . . ?
C170 C175 C174 119.5(5) . . ?
C170 C175 D175 120.2 . . ?
C174 C175 D175 120.2 . . ?
C177 C176 D176 119.9 . . ?
C181 C176 D176 119.9 . . ?
C181 C176 C177 120.2(11) . . ?
C176 C177 D177 119.8 . . ?
C178 C177 C176 120.5(11) . . ?
C178 C177 D177 119.8 . . ?
C177 C178 D178 120.1 . . ?
C177 C178 C179 119.8(10) . . ?
C179 C178 D178 120.1 . . ?
C178 C179 D179 119.6 . . ?
C178 C179 C180 120.9(8) . . ?
C180 C179 D179 119.6 . . ?
C179 C180 D180 121.8 . . ?
C181 C180 C179 116.4(8) . . ?
C181 C180 D180 121.8 . . ?
C176 C181 C180 122.0(11) . . ?
C176 C181 D181 119.0 . . ?
C180 C181 D181 119.0 . . ?
C183 C182 D182 117.4 . . ?
C183 C182 C187 125.1(19) . . ?
C187 C182 D182 117.4 . . ?
C182 C183 D183 119.5 . . ?
C182 C183 C184 121(2) . . ?
C184 C183 D183 119.5 . . ?
C183 C184 D184 120.4 . . ?
C183 C184 C185 119(2) . . ?
C185 C184 D184 120.4 . . ?
C184 C185 D185 120.3 . . ?
C186 C185 C184 119(2) . . ?
C186 C185 D185 120.3 . . ?
C185 C186 D186 119.9 . . ?
C185 C186 C187 120.1(19) . . ?
C187 C186 D186 119.9 . . ?
C182 C187 C186 114.4(19) . . ?
C182 C187 D187 122.8 . . ?
C186 C187 D187 122.8 . . ?

loop_
_geom_bond_atom_site_label_1
_geom_bond_atom_site_label_2
_geom_bond_distance
_geom_bond_site_symmetry_2
_geom_bond_publ_flag
Ti1 O1 1.911(2) . ?
Ti1 O3 1.807(2) . ?
Ti1 O4 1.806(2) . ?
Ti1 O5 1.799(2) . ?
Ti1 N1 2.222(3) . ?
Ti2 O2 2.073(3) . ?
Ti2 O6 1.869(2) . ?
Ti2 O7 1.904(2) . ?
Ti2 O8 1.887(2) . ?
Ti2 N2 2.189(3) . ?
O1 C1A 1.274(5) . ?
O1 C1B 1.33(2) . ?
O2 C1A 1.185(7) . ?
O2 C1B 0.98(2) . ?
O3 C2 1.365(4) . ?
O4 C17 1.366(4) . ?
O5 C32 1.363(4) . ?
O6 C47 1.350(4) . ?
O7 C62 1.341(4) . ?
O8 C77 1.353(4) . ?
N1 C16 1.500(4) . ?
N1 C31 1.501(4) . ?
N1 C46 1.504(4) . ?
N2 C61 1.488(4) . ?
N2 C76 1.480(4) . ?
N2 C91 1.491(4) . ?
C1A H1A 0.9500 . ?
C1B H1B 0.9500 . ?
C2 C3 1.401(4) . ?
C2 C7 1.399(4) . ?
C3 C4 1.386(4) . ?
C3 C16 1.504(4) . ?
C4 H4 0.9500 . ?
C4 C5 1.397(5) . ?
C5 C6 1.396(4) . ?
C5 C8 1.536(4) . ?
C6 H6 0.9500 . ?
C6 C7 1.399(4) . ?
C7 C12 1.537(4) . ?
C8 C9 1.537(5) . ?
C8 C10 1.536(5) . ?
C8 C11 1.532(5) . ?
C9 H9A 0.9800 . ?
C9 H9B 0.9800 . ?
C9 H9C 0.9800 . ?
C10 H10A 0.9800 . ?
C10 H10B 0.9800 . ?
C10 H10C 0.9800 . ?
C11 H11A 0.9800 . ?
C11 H11B 0.9800 . ?
C11 H11C 0.9800 . ?
C12 C13 1.546(5) . ?
C12 C14 1.538(4) . ?
C12 C15 1.534(5) . ?
C13 H13A 0.9800 . ?
C13 H13B 0.9800 . ?
C13 H13C 0.9800 . ?
C14 H14A 0.9800 . ?
C14 H14B 0.9800 . ?
C14 H14C 0.9800 . ?
C15 H15A 0.9800 . ?
C15 H15B 0.9800 . ?
C15 H15C 0.9800 . ?
C16 H16A 0.9900 . ?
C16 H16B 0.9900 . ?
C17 C18 1.396(4) . ?
C17 C22 1.389(4) . ?
C18 C19 1.392(4) . ?
C18 C31 1.500(4) . ?
C19 H19 0.9500 . ?
C19 C20 1.395(4) . ?
C20 C21 1.395(4) . ?
C20 C23 1.538(4) . ?
C21 H21 0.9500 . ?
C21 C22 1.398(4) . ?
C22 C27 1.544(4) . ?
C23 C24 1.537(5) . ?
C23 C25 1.526(5) . ?
C23 C26 1.539(4) . ?
C24 H24A 0.9800 . ?
C24 H24B 0.9800 . ?
C24 H24C 0.9800 . ?
C25 H25A 0.9800 . ?
C25 H25B 0.9800 . ?
C25 H25C 0.9800 . ?
C26 H26A 0.9800 . ?
C26 H26B 0.9800 . ?
C26 H26C 0.9800 . ?
C27 C28 1.543(4) . ?
C27 C29 1.529(5) . ?
C27 C30 1.534(4) . ?
C28 H28A 0.9800 . ?
C28 H28B 0.9800 . ?
C28 H28C 0.9800 . ?
C29 H29A 0.9800 . ?
C29 H29B 0.9800 . ?
C29 H29C 0.9800 . ?
C30 H30A 0.9800 . ?
C30 H30B 0.9800 . ?
C30 H30C 0.9800 . ?
C31 H31A 0.9900 . ?
C31 H31B 0.9900 . ?
C32 C33 1.390(4) . ?
C32 C37 1.395(5) . ?
C33 C34 1.399(4) . ?
C33 C46 1.504(5) . ?
C34 H34 0.9500 . ?
C34 C35 1.386(5) . ?
C35 C36 1.391(5) . ?
C35 C38 1.538(5) . ?
C36 H36 0.9500 . ?
C36 C37 1.402(5) . ?
C37 C42 1.540(4) . ?
C38 C39 1.529(6) . ?
C38 C40 1.523(5) . ?
C38 C41 1.545(5) . ?
C39 H39A 0.9800 . ?
C39 H39B 0.9800 . ?
C39 H39C 0.9800 . ?
C40 H40A 0.9800 . ?
C40 H40B 0.9800 . ?
C40 H40C 0.9800 . ?
C41 H41A 0.9800 . ?
C41 H41B 0.9800 . ?
C41 H41C 0.9800 . ?
C42 C43 1.534(5) . ?
C42 C44 1.529(5) . ?
C42 C45 1.541(4) . ?
C43 H43A 0.9800 . ?
C43 H43B 0.9800 . ?
C43 H43C 0.9800 . ?
C44 H44A 0.9800 . ?
C44 H44B 0.9800 . ?
C44 H44C 0.9800 . ?
C45 H45A 0.9800 . ?
C45 H45B 0.9800 . ?
C45 H45C 0.9800 . ?
C46 H46A 0.9900 . ?
C46 H46B 0.9900 . ?
C47 C48 1.405(4) . ?
C47 C52 1.419(5) . ?
C48 C49 1.395(4) . ?
C48 C61 1.511(5) . ?
C49 H49 0.9500 . ?
C49 C50 1.400(5) . ?
C50 C51 1.395(4) . ?
C50 C53 1.533(4) . ?
C51 H51 0.9500 . ?
C51 C52 1.402(4) . ?
C52 C57 1.539(4) . ?
C53 C54 1.536(5) . ?
C53 C55 1.533(5) . ?
C53 C56 1.533(5) . ?
C54 H54A 0.9800 . ?
C54 H54B 0.9800 . ?
C54 H54C 0.9800 . ?
C55 H55A 0.9800 . ?
C55 H55B 0.9800 . ?
C55 H55C 0.9800 . ?
C56 H56A 0.9800 . ?
C56 H56B 0.9800 . ?
C56 H56C 0.9800 . ?
C57 C58 1.528(5) . ?
C57 C59 1.529(5) . ?
C57 C60 1.542(4) . ?
C58 H58A 0.9800 . ?
C58 H58B 0.9800 . ?
C58 H58C 0.9800 . ?
C59 H59A 0.9800 . ?
C59 H59B 0.9800 . ?
C59 H59C 0.9800 . ?
C60 H60A 0.9800 . ?
C60 H60B 0.9800 . ?
C60 H60C 0.9800 . ?
C61 H61A 0.9900 . ?
C61 H61B 0.9900 . ?
C62 C63 1.412(4) . ?
C62 C67 1.410(4) . ?
C63 C64 1.390(4) . ?
C63 C76 1.513(5) . ?
C64 H64 0.9500 . ?
C64 C65 1.384(5) . ?
C65 C66 1.395(4) . ?
C65 C68 1.537(4) . ?
C66 H66 0.9500 . ?
C66 C67 1.395(4) . ?
C67 C72 1.537(4) . ?
C68 C69 1.523(5) . ?
C68 C70 1.544(5) . ?
C68 C71 1.542(5) . ?
C69 H69A 0.9800 . ?
C69 H69B 0.9800 . ?
C69 H69C 0.9800 . ?
C70 H70A 0.9800 . ?
C70 H70B 0.9800 . ?
C70 H70C 0.9800 . ?
C71 H71A 0.9800 . ?
C71 H71B 0.9800 . ?
C71 H71C 0.9800 . ?
C72 C73 1.537(5) . ?
C72 C74 1.538(4) . ?
C72 C75 1.529(5) . ?
C73 H73A 0.9800 . ?
C73 H73B 0.9800 . ?
C73 H73C 0.9800 . ?
C74 H74A 0.9800 . ?
C74 H74B 0.9800 . ?
C74 H74C 0.9800 . ?
C75 H75A 0.9800 . ?
C75 H75B 0.9800 . ?
C75 H75C 0.9800 . ?
C76 H76A 0.9900 . ?
C76 H76B 0.9900 . ?
C77 C78 1.410(4) . ?
C77 C82 1.402(4) . ?
C78 C79 1.398(5) . ?
C78 C91 1.515(5) . ?
C79 H79 0.9500 . ?
C79 C80 1.389(5) . ?
C80 C81 1.396(4) . ?
C80 C83 1.540(4) . ?
C81 H81 0.9500 . ?
C81 C82 1.402(4) . ?
C82 C87 1.534(4) . ?
C83 C84 1.522(5) . ?
C83 C85 1.538(6) . ?
C83 C86 1.524(5) . ?
C84 H84A 0.9800 . ?
C84 H84B 0.9800 . ?
C84 H84C 0.9800 . ?
C85 H85A 0.9800 . ?
C85 H85B 0.9800 . ?
C85 H85C 0.9800 . ?
C86 H86A 0.9800 . ?
C86 H86B 0.9800 . ?
C86 H86C 0.9800 . ?
C87 C88 1.531(5) . ?
C87 C89 1.536(5) . ?
C87 C90 1.543(5) . ?
C88 H88A 0.9800 . ?
C88 H88B 0.9800 . ?
C88 H88C 0.9800 . ?
C89 H89A 0.9800 . ?
C89 H89B 0.9800 . ?
C89 H89C 0.9800 . ?
C90 H90A 0.9800 . ?
C90 H90B 0.9800 . ?
C90 H90C 0.9800 . ?
C91 H91A 0.9900 . ?
C91 H91B 0.9900 . ?
C92 D92 0.9500 . ?
C92 C93 1.376(6) . ?
C92 C97 1.388(6) . ?
C93 D93 0.9500 . ?
C93 C94 1.383(6) . ?
C94 D94 0.9500 . ?
C94 C95 1.376(6) . ?
C95 D95 0.9500 . ?
C95 C96 1.371(6) . ?
C96 D96 0.9500 . ?
C96 C97 1.369(6) . ?
C97 D97 0.9500 . ?
C98 D98 0.9500 . ?
C98 C99 1.370(6) . ?
C98 C103 1.386(6) . ?
C99 D99 0.9500 . ?
C99 C100 1.369(6) . ?
C100 D100 0.9500 . ?
C100 C101 1.375(6) . ?
C101 D101 0.9500 . ?
C101 C102 1.380(6) . ?
C102 D102 0.9500 . ?
C102 C103 1.387(6) . ?
C103 D103 0.9500 . ?
C104 D104 0.9500 . ?
C104 C105 1.373(8) . ?
C104 C109 1.365(8) . ?
C105 D105 0.9500 . ?
C105 C106 1.358(7) . ?
C106 D106 0.9500 . ?
C106 C107 1.328(7) . ?
C107 D107 0.9500 . ?
C107 C108 1.371(8) . ?
C108 D108 0.9500 . ?
C108 C109 1.391(9) . ?
C109 D109 0.9500 . ?
C110 D110 0.9500 . ?
C110 C111 1.398(6) . ?
C110 C115 1.368(6) . ?
C111 D111 0.9500 . ?
C111 C112 1.374(6) . ?
C112 D112 0.9500 . ?
C112 C113 1.364(6) . ?
C113 D113 0.9500 . ?
C113 C114 1.381(6) . ?
C114 D114 0.9500 . ?
C114 C115 1.379(6) . ?
C115 D115 0.9500 . ?
C116 D116 0.9500 . ?
C116 C117 1.377(6) . ?
C116 C121 1.386(6) . ?
C117 D117 0.9500 . ?
C117 C118 1.381(6) . ?
C118 D118 0.9500 . ?
C118 C119 1.379(6) . ?
C119 D119 0.9500 . ?
C119 C120 1.367(6) . ?
C120 D120 0.9500 . ?
C120 C121 1.369(6) . ?
C121 D121 0.9500 . ?
C122 D122 0.9500 . ?
C122 C123 1.398(13) . ?
C122 C127 1.406(10) . ?
C123 D123 0.9500 . ?
C123 C124 1.343(16) . ?
C124 D124 0.9500 . ?
C124 C125 1.327(15) . ?
C125 D125 0.9500 . ?
C125 C126 1.356(13) . ?
C126 D126 0.9500 . ?
C126 C127 1.388(12) . ?
C127 D127 0.9500 . ?
C128 D128 0.9500 . ?
C128 C129 1.43(3) . ?
C128 C133 1.44(3) . ?
C129 D129 0.9500 . ?
C129 C130 1.41(3) . ?
C130 D130 0.9500 . ?
C130 C131 1.35(3) . ?
C131 D131 0.9500 . ?
C131 C132 1.34(3) . ?
C132 D132 0.9500 . ?
C132 C133 1.35(3) . ?
C133 D133 0.9500 . ?
C134 D134 0.9500 . ?
C134 C135 1.37(2) . ?
C134 C139 1.38(3) . ?
C135 D135 0.9500 . ?
C135 C136 1.38(2) . ?
C136 D136 0.9500 . ?
C136 C137 1.37(2) . ?
C137 D137 0.9500 . ?
C137 C138 1.38(2) . ?
C138 D138 0.9500 . ?
C138 C139 1.38(3) . ?
C139 D139 0.9500 . ?
C140 D140 0.9500 . ?
C140 C141 1.373(18) . ?
C140 C145 1.375(18) . ?
C141 D141 0.9500 . ?
C141 C142 1.38(2) . ?
C142 D142 0.9500 . ?
C142 C143 1.372(19) . ?
C143 D143 0.9500 . ?
C143 C144 1.375(18) . ?
C144 D144 0.9500 . ?
C144 C145 1.36(2) . ?
C145 D145 0.9500 . ?
C146 D146 0.9500 . ?
C146 C147 1.334(19) . ?
C146 C151 1.40(2) . ?
C147 D147 0.9500 . ?
C147 C148 1.334(19) . ?
C148 D148 0.9500 . ?
C148 C149 1.38(2) . ?
C149 D149 0.9500 . ?
C149 C150 1.42(2) . ?
C150 D150 0.9500 . ?
C150 C151 1.44(2) . ?
C151 D151 0.9500 . ?
C152 D152 0.9500 . ?
C152 C153 1.332(10) . ?
C152 C157 1.416(14) . ?
C153 D153 0.9500 . ?
C153 C154 1.341(10) . ?
C154 D154 0.9500 . ?
C154 C155 1.325(9) . ?
C155 D155 0.9500 . ?
C155 C156 1.385(12) . ?
C156 D156 0.9500 . ?
C156 C157 1.408(15) . ?
C157 D157 0.9500 . ?
C158 D158 0.9500 . ?
C158 C159 1.383(15) . ?
C158 C163 1.395(14) . ?
C159 D159 0.9500 . ?
C159 C160 1.367(13) . ?
C160 D160 0.9500 . ?
C160 C161 1.381(12) . ?
C161 D161 0.9500 . ?
C161 C162 1.383(12) . ?
C162 D162 0.9500 . ?
C162 C163 1.371(14) . ?
C163 D163 0.9500 . ?
C164 D164 0.9500 . ?
C164 C165 1.39(3) . ?
C164 C169 1.40(3) . ?
C165 D165 0.9500 . ?
C165 C166 1.39(3) . ?
C166 D166 0.9500 . ?
C166 C167 1.38(2) . ?
C167 D167 0.9500 . ?
C167 C168 1.39(3) . ?
C168 D168 0.9500 . ?
C168 C169 1.39(3) . ?
C169 D169 0.9500 . ?
C170 D170 0.9500 . ?
C170 C171 1.367(6) . ?
C170 C175 1.362(7) . ?
C171 D171 0.9500 . ?
C171 C172 1.369(7) . ?
C172 D172 0.9500 . ?
C172 C173 1.343(8) . ?
C173 D173 0.9500 . ?
C173 C174 1.364(8) . ?
C174 D174 0.9500 . ?
C174 C175 1.404(8) . ?
C175 D175 0.9500 . ?
C176 D176 0.9500 . ?
C176 C177 1.36(2) . ?
C176 C181 1.353(14) . ?
C177 D177 0.9500 . ?
C177 C178 1.350(18) . ?
C178 D178 0.9500 . ?
C178 C179 1.387(9) . ?
C179 D179 0.9500 . ?
C179 C180 1.393(9) . ?
C180 D180 0.9500 . ?
C180 C181 1.393(16) . ?
C181 D181 0.9500 . ?
C182 D182 0.9500 . ?
C182 C183 1.330(19) . ?
C182 C187 1.37(2) . ?
C183 D183 0.9500 . ?
C183 C184 1.34(3) . ?
C184 D184 0.9500 . ?
C184 C185 1.43(3) . ?
C185 D185 0.9500 . ?
C185 C186 1.36(3) . ?
C186 D186 0.9500 . ?
C186 C187 1.48(4) . ?
C187 D187 0.9500 . ?

loop_
_geom_torsion_atom_site_label_1
_geom_torsion_atom_site_label_2
_geom_torsion_atom_site_label_3
_geom_torsion_atom_site_label_4
_geom_torsion
_geom_torsion_site_symmetry_1
_geom_torsion_site_symmetry_2
_geom_torsion_site_symmetry_3
_geom_torsion_site_symmetry_4
_geom_torsion_publ_flag
Ti1 O1 C1A O2 -135.1(10) . . . . ?
Ti1 O1 C1B O2 123(4) . . . . ?
Ti1 O3 C2 C3 22.0(5) . . . . ?
Ti1 O3 C2 C7 -157.8(3) . . . . ?
Ti1 O4 C17 C18 12.9(5) . . . . ?
Ti1 O4 C17 C22 -166.9(3) . . . . ?
Ti1 O5 C32 C33 26.2(5) . . . . ?
Ti1 O5 C32 C37 -152.3(3) . . . . ?
Ti1 N1 C16 C3 66.3(3) . . . . ?
Ti1 N1 C31 C18 63.4(3) . . . . ?
Ti1 N1 C46 C33 66.9(3) . . . . ?
Ti2 O2 C1A O1 -163.4(3) . . . . ?
Ti2 O2 C1B O1 140(2) . . . . ?
Ti2 O6 C47 C48 -25.7(5) . . . . ?
Ti2 O6 C47 C52 154.2(2) . . . . ?
Ti2 O7 C62 C63 -17.4(5) . . . . ?
Ti2 O7 C62 C67 163.3(2) . . . . ?
Ti2 O8 C77 C78 -28.5(5) . . . . ?
Ti2 O8 C77 C82 153.7(3) . . . . ?
Ti2 N2 C61 C48 -67.7(3) . . . . ?
Ti2 N2 C76 C63 -64.2(3) . . . . ?
Ti2 N2 C91 C78 -63.6(3) . . . . ?
O1 Ti1 O3 C2 179.3(3) . . . . ?
O1 Ti1 O4 C17 -173.7(4) . . . . ?
O1 Ti1 O5 C32 173.7(4) . . . . ?
O2 Ti2 O6 C47 -174.2(3) . . . . ?
O2 Ti2 O8 C77 -171.4(3) . . . . ?
O3 Ti1 O4 C17 84.6(4) . . . . ?
O3 Ti1 O5 C32 -85.3(4) . . . . ?
O3 C2 C3 C4 177.3(3) . . . . ?
O3 C2 C3 C16 -0.2(4) . . . . ?
O3 C2 C7 C6 -176.8(3) . . . . ?
O3 C2 C7 C12 2.8(5) . . . . ?
O4 Ti1 O3 C2 -79.4(4) . . . . ?
O4 Ti1 O5 C32 72.9(4) . . . . ?
O4 C17 C18 C19 178.8(3) . . . . ?
O4 C17 C18 C31 3.7(4) . . . . ?
O4 C17 C22 C21 -178.9(3) . . . . ?
O4 C17 C22 C27 1.0(5) . . . . ?
O5 Ti1 O3 C2 78.9(4) . . . . ?
O5 Ti1 O4 C17 -73.1(4) . . . . ?
O5 C32 C33 C34 179.5(3) . . . . ?
O5 C32 C33 C46 1.2(4) . . . . ?
O5 C32 C37 C36 -179.6(3) . . . . ?
O5 C32 C37 C42 -1.1(5) . . . . ?
O6 Ti2 O8 C77 -76.6(3) . . . . ?
O6 C47 C48 C49 -176.8(3) . . . . ?
O6 C47 C48 C61 1.5(5) . . . . ?
O6 C47 C52 C51 175.7(3) . . . . ?
O6 C47 C52 C57 -3.4(5) . . . . ?
O7 Ti2 O6 C47 -82.9(3) . . . . ?
O7 Ti2 O8 C77 97.0(3) . . . . ?
O7 C62 C63 C64 -175.8(3) . . . . ?
O7 C62 C63 C76 -0.6(5) . . . . ?
O7 C62 C67 C66 174.7(3) . . . . ?
O7 C62 C67 C72 -4.0(5) . . . . ?
O8 Ti2 O6 C47 90.5(3) . . . . ?
O8 C77 C78 C79 -175.7(3) . . . . ?
O8 C77 C78 C91 0.1(5) . . . . ?
O8 C77 C82 C81 174.7(3) . . . . ?
O8 C77 C82 C87 -3.8(5) . . . . ?
N1 Ti1 O3 C2 -0.6(3) . . . . ?
N1 Ti1 O4 C17 5.5(4) . . . . ?
N1 Ti1 O5 C32 -5.6(4) . . . . ?
N2 Ti2 O6 C47 3.7(3) . . . . ?
N2 Ti2 O8 C77 9.5(3) . . . . ?
C2 C3 C4 C5 -0.2(5) . . . . ?
C2 C3 C16 N1 -46.3(4) . . . . ?
C2 C7 C12 C13 60.6(4) . . . . ?
C2 C7 C12 C14 -60.2(4) . . . . ?
C2 C7 C12 C15 179.7(3) . . . . ?
C3 C2 C7 C6 3.4(5) . . . . ?
C3 C2 C7 C12 -177.0(3) . . . . ?
C3 C4 C5 C6 2.6(5) . . . . ?
C3 C4 C5 C8 -174.5(3) . . . . ?
C4 C3 C16 N1 136.4(3) . . . . ?
C4 C5 C6 C7 -2.1(5) . . . . ?
C4 C5 C8 C9 68.5(4) . . . . ?
C4 C5 C8 C10 -51.8(4) . . . . ?
C4 C5 C8 C11 -172.1(3) . . . . ?
C5 C6 C7 C2 -0.8(5) . . . . ?
C5 C6 C7 C12 179.5(3) . . . . ?
C6 C5 C8 C9 -108.5(4) . . . . ?
C6 C5 C8 C10 131.2(3) . . . . ?
C6 C5 C8 C11 10.9(5) . . . . ?
C6 C7 C12 C13 -119.7(3) . . . . ?
C6 C7 C12 C14 119.4(3) . . . . ?
C6 C7 C12 C15 -0.7(4) . . . . ?
C7 C2 C3 C4 -2.9(5) . . . . ?
C7 C2 C3 C16 179.7(3) . . . . ?
C8 C5 C6 C7 174.9(3) . . . . ?
C16 N1 C31 C18 -56.8(3) . . . . ?
C16 N1 C46 C33 -173.2(2) . . . . ?
C16 C3 C4 C5 177.2(3) . . . . ?
C17 C18 C19 C20 0.0(5) . . . . ?
C17 C18 C31 N1 -45.0(4) . . . . ?
C17 C22 C27 C28 -60.2(4) . . . . ?
C17 C22 C27 C29 -179.9(3) . . . . ?
C17 C22 C27 C30 61.1(4) . . . . ?
C18 C17 C22 C21 1.2(5) . . . . ?
C18 C17 C22 C27 -178.8(3) . . . . ?
C18 C19 C20 C21 1.3(5) . . . . ?
C18 C19 C20 C23 -174.6(3) . . . . ?
C19 C18 C31 N1 140.0(3) . . . . ?
C19 C20 C21 C22 -1.5(5) . . . . ?
C19 C20 C23 C24 70.5(4) . . . . ?
C19 C20 C23 C25 -168.8(3) . . . . ?
C19 C20 C23 C26 -48.8(4) . . . . ?
C20 C21 C22 C17 0.2(5) . . . . ?
C20 C21 C22 C27 -179.7(3) . . . . ?
C21 C20 C23 C24 -105.3(3) . . . . ?
C21 C20 C23 C25 15.5(4) . . . . ?
C21 C20 C23 C26 135.5(3) . . . . ?
C21 C22 C27 C28 119.8(3) . . . . ?
C21 C22 C27 C29 0.0(4) . . . . ?
C21 C22 C27 C30 -119.0(3) . . . . ?
C22 C17 C18 C19 -1.4(5) . . . . ?
C22 C17 C18 C31 -176.5(3) . . . . ?
C23 C20 C21 C22 174.4(3) . . . . ?
C31 N1 C16 C3 -172.7(2) . . . . ?
C31 N1 C46 C33 -54.1(3) . . . . ?
C31 C18 C19 C20 175.2(3) . . . . ?
C32 C33 C34 C35 0.8(5) . . . . ?
C32 C33 C46 N1 -48.8(4) . . . . ?
C32 C37 C42 C43 -179.3(3) . . . . ?
C32 C37 C42 C44 60.8(4) . . . . ?
C32 C37 C42 C45 -60.7(4) . . . . ?
C33 C32 C37 C36 2.0(5) . . . . ?
C33 C32 C37 C42 -179.6(3) . . . . ?
C33 C34 C35 C36 0.2(5) . . . . ?
C33 C34 C35 C38 -176.2(3) . . . . ?
C34 C33 C46 N1 132.9(3) . . . . ?
C34 C35 C36 C37 -0.2(5) . . . . ?
C34 C35 C38 C39 -171.7(3) . . . . ?
C34 C35 C38 C40 -50.5(4) . . . . ?
C34 C35 C38 C41 69.8(4) . . . . ?
C35 C36 C37 C32 -0.9(5) . . . . ?
C35 C36 C37 C42 -179.3(3) . . . . ?
C36 C35 C38 C39 12.0(5) . . . . ?
C36 C35 C38 C40 133.3(4) . . . . ?
C36 C35 C38 C41 -106.5(4) . . . . ?
C36 C37 C42 C43 -0.9(5) . . . . ?
C36 C37 C42 C44 -120.9(3) . . . . ?
C36 C37 C42 C45 117.6(3) . . . . ?
C37 C32 C33 C34 -2.0(5) . . . . ?
C37 C32 C33 C46 179.7(3) . . . . ?
C38 C35 C36 C37 176.2(3) . . . . ?
C46 N1 C16 C3 -54.0(3) . . . . ?
C46 N1 C31 C18 -176.0(2) . . . . ?
C46 C33 C34 C35 179.1(3) . . . . ?
C47 C48 C49 C50 -0.2(5) . . . . ?
C47 C48 C61 N2 49.3(4) . . . . ?
C47 C52 C57 C58 -60.4(4) . . . . ?
C47 C52 C57 C59 -179.8(3) . . . . ?
C47 C52 C57 C60 60.6(4) . . . . ?
C48 C47 C52 C51 -4.4(5) . . . . ?
C48 C47 C52 C57 176.4(3) . . . . ?
C48 C49 C50 C51 -1.7(5) . . . . ?
C48 C49 C50 C53 173.5(3) . . . . ?
C49 C48 C61 N2 -132.4(3) . . . . ?
C49 C50 C51 C52 0.5(5) . . . . ?
C49 C50 C53 C54 -69.7(4) . . . . ?
C49 C50 C53 C55 50.2(4) . . . . ?
C49 C50 C53 C56 170.5(3) . . . . ?
C50 C51 C52 C47 2.5(5) . . . . ?
C50 C51 C52 C57 -178.4(3) . . . . ?
C51 C50 C53 C54 105.3(4) . . . . ?
C51 C50 C53 C55 -134.8(3) . . . . ?
C51 C50 C53 C56 -14.5(4) . . . . ?
C51 C52 C57 C58 120.4(3) . . . . ?
C51 C52 C57 C59 1.0(4) . . . . ?
C51 C52 C57 C60 -118.5(3) . . . . ?
C52 C47 C48 C49 3.4(5) . . . . ?
C52 C47 C48 C61 -178.3(3) . . . . ?
C53 C50 C51 C52 -174.5(3) . . . . ?
C61 N2 C76 C63 177.6(3) . . . . ?
C61 N2 C91 C78 54.9(3) . . . . ?
C61 C48 C49 C50 -178.5(3) . . . . ?
C62 C63 C64 C65 0.4(5) . . . . ?
C62 C63 C76 N2 46.5(4) . . . . ?
C62 C67 C72 C73 -178.6(3) . . . . ?
C62 C67 C72 C74 62.0(4) . . . . ?
C62 C67 C72 C75 -59.5(4) . . . . ?
C63 C62 C67 C66 -4.5(5) . . . . ?
C63 C62 C67 C72 176.8(3) . . . . ?
C63 C64 C65 C66 -2.9(5) . . . . ?
C63 C64 C65 C68 173.4(3) . . . . ?
C64 C63 C76 N2 -138.4(3) . . . . ?
C64 C65 C66 C67 1.7(5) . . . . ?
C64 C65 C68 C69 178.6(3) . . . . ?
C64 C65 C68 C70 -61.5(4) . . . . ?
C64 C65 C68 C71 57.7(4) . . . . ?
C65 C66 C67 C62 2.0(5) . . . . ?
C65 C66 C67 C72 -179.4(3) . . . . ?
C66 C65 C68 C69 -5.4(5) . . . . ?
C66 C65 C68 C70 114.6(4) . . . . ?
C66 C65 C68 C71 -126.3(3) . . . . ?
C66 C67 C72 C73 2.8(4) . . . . ?
C66 C67 C72 C74 -116.7(3) . . . . ?
C66 C67 C72 C75 121.9(3) . . . . ?
C67 C62 C63 C64 3.5(5) . . . . ?
C67 C62 C63 C76 178.6(3) . . . . ?
C68 C65 C66 C67 -174.4(3) . . . . ?
C76 N2 C61 C48 51.2(3) . . . . ?
C76 N2 C91 C78 177.0(3) . . . . ?
C76 C63 C64 C65 -174.9(3) . . . . ?
C77 C78 C79 C80 0.6(5) . . . . ?
C77 C78 C91 N2 49.7(4) . . . . ?
C77 C82 C87 C88 60.5(4) . . . . ?
C77 C82 C87 C89 -61.2(4) . . . . ?
C77 C82 C87 C90 -179.1(3) . . . . ?
C78 C77 C82 C81 -3.2(5) . . . . ?
C78 C77 C82 C87 178.4(3) . . . . ?
C78 C79 C80 C81 -2.2(5) . . . . ?
C78 C79 C80 C83 172.1(3) . . . . ?
C79 C78 C91 N2 -134.5(3) . . . . ?
C79 C80 C81 C82 1.1(5) . . . . ?
C79 C80 C83 C84 45.6(5) . . . . ?
C79 C80 C83 C85 -73.7(4) . . . . ?
C79 C80 C83 C86 166.9(4) . . . . ?
C80 C81 C82 C77 1.6(5) . . . . ?
C80 C81 C82 C87 180.0(3) . . . . ?
C81 C80 C83 C84 -140.4(4) . . . . ?
C81 C80 C83 C85 100.3(4) . . . . ?
C81 C80 C83 C86 -19.1(5) . . . . ?
C81 C82 C87 C88 -117.8(4) . . . . ?
C81 C82 C87 C89 120.4(3) . . . . ?
C81 C82 C87 C90 2.5(5) . . . . ?
C82 C77 C78 C79 2.1(5) . . . . ?
C82 C77 C78 C91 177.9(3) . . . . ?
C83 C80 C81 C82 -173.1(3) . . . . ?
C91 N2 C61 C48 172.8(2) . . . . ?
C91 N2 C76 C63 55.4(4) . . . . ?
C91 C78 C79 C80 -175.2(3) . . . . ?
C92 C93 C94 C95 -0.6(6) . . . . ?
C93 C92 C97 C96 -1.7(6) . . . . ?
C93 C94 C95 C96 -0.5(6) . . . . ?
C94 C95 C96 C97 0.5(6) . . . . ?
C95 C96 C97 C92 0.6(7) . . . . ?
C97 C92 C93 C94 1.6(6) . . . . ?
C98 C99 C100 C101 0.5(6) . . . . ?
C99 C98 C103 C102 0.0(7) . . . . ?
C99 C100 C101 C102 0.2(6) . . . . ?
C100 C101 C102 C103 -0.8(6) . . . . ?
C101 C102 C103 C98 0.7(7) . . . . ?
C103 C98 C99 C100 -0.5(7) . . . . ?
C104 C105 C106 C107 1.5(8) . . . . ?
C105 C104 C109 C108 -0.7(9) . . . . ?
C105 C106 C107 C108 -1.5(8) . . . . ?
C106 C107 C108 C109 0.4(8) . . . . ?
C107 C108 C109 C104 0.7(9) . . . . ?
C109 C104 C105 C106 -0.3(8) . . . . ?
C110 C111 C112 C113 -1.0(6) . . . . ?
C111 C110 C115 C114 0.0(6) . . . . ?
C111 C112 C113 C114 0.4(6) . . . . ?
C112 C113 C114 C115 0.4(6) . . . . ?
C113 C114 C115 C110 -0.6(6) . . . . ?
C115 C110 C111 C112 0.8(6) . . . . ?
C116 C117 C118 C119 -0.3(7) . . . . ?
C117 C116 C121 C120 -0.6(7) . . . . ?
C117 C118 C119 C120 -0.2(7) . . . . ?
C118 C119 C120 C121 0.2(7) . . . . ?
C119 C120 C121 C116 0.2(7) . . . . ?
C121 C116 C117 C118 0.7(7) . . . . ?
C122 C123 C124 C125 3.6(17) . . . . ?
C123 C122 C127 C126 -1.0(12) . . . . ?
C123 C124 C125 C126 -0.5(17) . . . . ?
C124 C125 C126 C127 -3.3(15) . . . . ?
C125 C126 C127 C122 4.0(13) . . . . ?
C127 C122 C123 C124 -2.7(14) . . . . ?
C128 C129 C130 C131 -5(4) . . . . ?
C129 C128 C133 C132 -2(3) . . . . ?
C129 C130 C131 C132 1(4) . . . . ?
C130 C131 C132 C133 4(4) . . . . ?
C131 C132 C133 C128 -3(3) . . . . ?
C133 C128 C129 C130 6(3) . . . . ?
C134 C135 C136 C137 -5(8) . . . . ?
C135 C134 C139 C138 -2(6) . . . . ?
C135 C136 C137 C138 3(7) . . . . ?
C136 C137 C138 C139 -1(6) . . . . ?
C137 C138 C139 C134 0(6) . . . . ?
C139 C134 C135 C136 4(7) . . . . ?
C140 C141 C142 C143 0(5) . . . . ?
C141 C140 C145 C144 0(4) . . . . ?
C141 C142 C143 C144 -1(5) . . . . ?
C142 C143 C144 C145 0(4) . . . . ?
C143 C144 C145 C140 0(3) . . . . ?
C145 C140 C141 C142 0(5) . . . . ?
C146 C147 C148 C149 18(4) . . . . ?
C147 C146 C151 C150 -2(3) . . . . ?
C147 C148 C149 C150 4(4) . . . . ?
C148 C149 C150 C151 -26(5) . . . . ?
C149 C150 C151 C146 27(4) . . . . ?
C151 C146 C147 C148 -17(3) . . . . ?
C152 C153 C154 C155 -5.5(13) . . . . ?
C153 C152 C157 C156 -6(2) . . . . ?
C153 C154 C155 C156 -0.6(14) . . . . ?
C154 C155 C156 C157 3.2(17) . . . . ?
C155 C156 C157 C152 0(2) . . . . ?
C157 C152 C153 C154 8.2(15) . . . . ?
C158 C159 C160 C161 -4(3) . . . . ?
C159 C158 C163 C162 1(4) . . . . ?
C159 C160 C161 C162 2(2) . . . . ?
C160 C161 C162 C163 2(2) . . . . ?
C161 C162 C163 C158 -3(3) . . . . ?
C163 C158 C159 C160 3(4) . . . . ?
C164 C165 C166 C167 15(7) . . . . ?
C165 C164 C169 C168 -5(11) . . . . ?
C165 C166 C167 C168 -8(5) . . . . ?
C166 C167 C168 C169 -3(6) . . . . ?
C167 C168 C169 C164 10(10) . . . . ?
C169 C164 C165 C166 -8(9) . . . . ?
C170 C171 C172 C173 -0.2(8) . . . . ?
C171 C170 C175 C174 -0.1(6) . . . . ?
C171 C172 C173 C174 0.2(9) . . . . ?
C172 C173 C174 C175 -0.2(8) . . . . ?
C173 C174 C175 C170 0.1(7) . . . . ?
C175 C170 C171 C172 0.1(7) . . . . ?
C176 C177 C178 C179 -3.8(14) . . . . ?
C177 C176 C181 C180 -3.6(15) . . . . ?
C177 C178 C179 C180 -1.1(12) . . . . ?
C178 C179 C180 C181 3.5(11) . . . . ?
C179 C180 C181 C176 -1.2(14) . . . . ?
C181 C176 C177 C178 6.1(14) . . . . ?
C182 C183 C184 C185 0(3) . . . . ?
C183 C182 C187 C186 2(3) . . . . ?
C183 C184 C185 C186 8(3) . . . . ?
C184 C185 C186 C187 -10(3) . . . . ?
C185 C186 C187 C182 5(3) . . . . ?
C187 C182 C183 C184 -5(3) . . . . ?

loop_
_twin_individual_id
_twin_individual_mass_fraction_refined
1 0.642(4)
2 0.358(4)
